data_7249426
loop_
_publ_author_name
'Gong, Yuan'
'Liu, Tao'
'Tian, Aixiang'
'Ying, Jun'
'Yang, Mengle'

_publ_section_title
;
 A series of polyoxometalate compounds: syntheses, characterization,
 electrochemical sensing and photocatalytic properties
;
_journal_issue 43
_journal_name_full CrystEngComm
_journal_page_first 6155
_journal_page_last 6160
_journal_paper_doi 10.1039/D4CE00897A
_journal_volume 26
_journal_year 2024
_chemical_formula_moiety 'Mo12 O40 Si, C52 H72 N16 Ni2 O8, 2.5[H2O]'
_chemical_formula_sum 'C52 H77 Mo12 N16 Ni2 O50.5 Si'
_chemical_formula_weight 3031.08
_space_group_crystal_system monoclinic
_space_group_IT_number 14
_space_group_name_Hall '-P 2yn'
_space_group_name_H-M_alt 'P 1 21/n 1'
_atom_sites_solution_hydrogens mixed
_audit_creation_date 2024-04-09
_audit_creation_method
;
Olex2 1.5
(compiled 2023.08.24 svn.re1ec1418 for OlexSys, GUI svn.r6817)
;
_audit_update_record
;
2024-04-17 deposited with the CCDC.	2024-10-02 downloaded from the CCDC.
;
_cell_angle_alpha 90
_cell_angle_beta 91.9870(10)
_cell_angle_gamma 90
_cell_formula_units_Z 2
_cell_length_a 12.5205(4)
_cell_length_b 15.3929(6)
_cell_length_c 23.5897(8)
_cell_measurement_reflns_used 9643
_cell_measurement_temperature 296.15
_cell_measurement_theta_max 28.25
_cell_measurement_theta_min 2.18
_cell_volume 4543.6(3)
_computing_cell_refinement 'SAINT V8.40B (?, 2016)'
_computing_data_reduction 'SAINT V8.40B (?, 2016)'
_computing_molecular_graphics 'Olex2 1.5 (Dolomanov et al., 2009)'
_computing_publication_material 'Olex2 1.5 (Dolomanov et al., 2009)'
_computing_structure_refinement 'SHELXL 2018/3 (Sheldrick, 2015)'
_computing_structure_solution 'SHELXT 2014/5 (Sheldrick, 2014)'
_diffrn_ambient_temperature 296.15
_diffrn_measured_fraction_theta_full 0.997
_diffrn_measured_fraction_theta_max 0.997
_diffrn_measurement_device_type 'Bruker APEX-II CCD'
_diffrn_measurement_method '\f and \w scans'
_diffrn_radiation_monochromator graphite
_diffrn_radiation_type MoK\a
_diffrn_radiation_wavelength 0.71073
_diffrn_reflns_av_R_equivalents 0.0563
_diffrn_reflns_av_unetI/netI 0.0208
_diffrn_reflns_Laue_measured_fraction_full 0.997
_diffrn_reflns_Laue_measured_fraction_max 0.997
_diffrn_reflns_limit_h_max 14
_diffrn_reflns_limit_h_min -14
_diffrn_reflns_limit_k_max 18
_diffrn_reflns_limit_k_min -18
_diffrn_reflns_limit_l_max 28
_diffrn_reflns_limit_l_min -28
_diffrn_reflns_number 115231
_diffrn_reflns_point_group_measured_fraction_full 0.997
_diffrn_reflns_point_group_measured_fraction_max 0.997
_diffrn_reflns_theta_full 25.027
_diffrn_reflns_theta_max 25.027
_diffrn_reflns_theta_min 2.176
_diffrn_source_current 1.4
_diffrn_source_power 0.07
_diffrn_source_voltage 50.0
_diffrn_standards_number 0
_exptl_absorpt_coefficient_mu 2.115
_exptl_absorpt_correction_T_max 0.7457
_exptl_absorpt_correction_T_min 0.5915
_exptl_absorpt_correction_type none
_exptl_absorpt_process_details
;
SADABS-2016/2 (Bruker,2016/2) was used for absorption correction.
wR2(int) was 0.1131 before and 0.0669 after correction.
The Ratio of minimum to maximum transmission is 0.7932.
The \l/2 correction factor is Not present.
;
_exptl_crystal_density_diffrn 2.216
_exptl_crystal_description block
_exptl_crystal_F_000 2958
_refine_diff_density_max 0.890
_refine_diff_density_min -1.810
_refine_diff_density_rms 0.094
_refine_ls_extinction_method none
_refine_ls_goodness_of_fit_ref 1.106
_refine_ls_hydrogen_treatment constr
_refine_ls_matrix_type full
_refine_ls_number_parameters 693
_refine_ls_number_reflns 8006
_refine_ls_number_restraints 0
_refine_ls_restrained_S_all 1.106
_refine_ls_R_factor_all 0.0383
_refine_ls_R_factor_gt 0.0320
_refine_ls_shift/su_max 0.002
_refine_ls_shift/su_mean 0.000
_refine_ls_structure_factor_coef Fsqd
_refine_ls_weighting_details 'w=1/[\s^2^(Fo^2^)+(0.0188P)^2^+17.4281P] where P=(Fo^2^+2Fc^2^)/3'
_refine_ls_weighting_scheme calc
_refine_ls_wR_factor_gt 0.0704
_refine_ls_wR_factor_ref 0.0761
_reflns_Friedel_coverage 0.000
_reflns_number_gt 7178
_reflns_number_total 8006
_reflns_threshold_expression 'I > 2\s(I)'
_cod_data_source_file d4ce00897a2.cif
_cod_data_source_block 2_sq
_cod_depositor_comments 'Adding full bibliography for 7249423--7249426.cif.'
_cod_original_formula_sum 'C52 H77 Mo12 N16 Ni2 O50.50 Si'
_cod_database_code 7249426
_shelx_shelxl_version_number 2018/3
_shelx_space_group_comment
;
The symmetry employed for this shelxl refinement is uniquely defined
by the following loop, which should always be used as a source of
symmetry information in preference to the above space-group names.
They are only intended as comments.
;
_olex2_refinement_description
;
1. Fixed Uiso
 At 1.2 times of:
  All C(H) groups, All C(H,H) groups
 At 1.5 times of:
  All O(H,H) groups
2. Others
 Fixed Sof: O30(0.5) O17(0.5) O5(0.5) O28(0.5) O36(0.5) O33(0.5) O31(0.5)
 O35(0.5) O23(0.5) O25(0.5) O11(0.5) O27(0.5) O22(0.5) O9(0.5) O15(0.5) O3(0.5)
 O32(0.5) O7(0.5) O29(0.5) O34(0.5) O24(0.5) O19(0.5)
3.a Rotating group:
 O1(H1A,H1B), O4(H4A,H4B)
3.b Ternary CH refined with riding coordinates:
 C2(H2), C17(H17)
3.c Secondary CH2 refined with riding coordinates:
 C16(H16A,H16B), C13(H13A,H13B), C9(H9A,H9B), C19(H19A,H19B), C5(H5A,H5B),
 C21(H21A,H21B), C11(H11A,H11B), C23(H23A,H23B), C3(H3A,H3B), C25(H25A,H25B)
3.d Aromatic/amide H refined with riding coordinates:
 C8(H8), C10(H10), C12(H12), C14(H14), C20(H20), C22(H22), C24(H24), C26(H26),
 C7(H7), C15(H15)
;
_platon_squeeze_special_details
;
A solvent mask was calculated and 54 electrons were 
found in a volume of 490\%A^3^ in 3 voids per unit cell. 
This is consistent with the presence of 
2.5[H2O] per Unit Cell 
which account for 50 electrons 
per unit cell.
;
_platon_squeeze_void_probe_radius 1.20
_olex2_submission_special_instructions 'No special instructions were received'

loop_
_space_group_symop_operation_xyz
'x, y, z'
'-x+1/2, y+1/2, -z+1/2'
'-x, -y, -z'
'x-1/2, -y-1/2, z-1/2'

loop_
_atom_site_label
_atom_site_type_symbol
_atom_site_fract_x
_atom_site_fract_y
_atom_site_fract_z
_atom_site_U_iso_or_equiv
_atom_site_adp_type
_atom_site_occupancy
_atom_site_site_symmetry_order
_atom_site_calc_flag
_atom_site_refinement_flags_posn
_atom_site_refinement_flags_adp
_atom_site_refinement_flags_occupancy
_atom_site_disorder_assembly
_atom_site_disorder_group
Mo1 Mo 0.73254(3) -0.00206(3) 0.42006(2) 0.03348(10) Uani 1 1 d . . . . .
Mo4 Mo 0.66257(3) 0.18683(2) 0.49611(2) 0.03268(10) Uani 1 1 d . . . . .
Mo6 Mo 0.75248(3) -0.00015(2) 0.57014(2) 0.03560(10) Uani 1 1 d . . . . .
Mo3 Mo 0.59316(4) -0.19628(2) 0.44443(2) 0.04091(11) Uani 1 1 d . . . . .
Mo2 Mo 0.42973(4) 0.16988(3) 0.40792(2) 0.04611(12) Uani 1 1 d . . . . .
Mo5 Mo 0.47855(5) -0.03785(3) 0.35211(2) 0.05008(13) Uani 1 1 d . . . . .
Ni1 Ni 0.50512(4) 0.49661(3) 0.29715(2) 0.02355(11) Uani 1 1 d . . . . .
Si08 Si 0.500000 0.000000 0.500000 0.0226(3) Uani 1 2 d S . P . .
O1 O 0.5951(3) 0.5531(2) 0.36270(14) 0.0453(8) Uani 1 1 d . . . . .
H1A H 0.587138 0.607919 0.361493 0.068 Uiso 1 1 d R U . . .
H1B H 0.661137 0.545230 0.357003 0.068 Uiso 1 1 d R U . . .
O4 O 0.4285(3) 0.4321(2) 0.36072(14) 0.0405(7) Uani 1 1 d . . . . .
H4A H 0.400597 0.385340 0.347583 0.061 Uiso 1 1 d R U . . .
H4B H 0.375255 0.462180 0.371042 0.061 Uiso 1 1 d R U . . .
O6 O 0.3856(3) 0.2509(2) 0.36706(14) 0.0501(9) Uani 1 1 d . . . . .
N1 N 0.1216(3) 0.0910(2) 0.20067(15) 0.0300(8) Uani 1 1 d . . . . .
N4 N 0.4331(3) 0.4141(2) 0.23671(14) 0.0262(7) Uani 1 1 d . . . . .
O8 O 0.7358(4) 0.1252(2) 0.54886(15) 0.0628(11) Uani 1 1 d . . . . .
N6 N 0.3499(3) 0.3594(2) 0.25028(14) 0.0279(7) Uani 1 1 d . . . . .
N8 N 0.8651(3) 0.9051(2) 0.20409(15) 0.0288(7) Uani 1 1 d . . . . .
N2 N 0.5786(3) 0.6685(2) 0.16726(14) 0.0294(7) Uani 1 1 d . . . . .
N5 N 0.4186(3) 0.3160(2) 0.17053(14) 0.0289(7) Uani 1 1 d . . . . .
N3 N 0.5665(3) 0.5795(2) 0.23853(15) 0.0298(8) Uani 1 1 d . . . . .
N7 N 0.6388(3) 0.6434(2) 0.25456(16) 0.0325(8) Uani 1 1 d . . . . .
O10 O 0.7278(4) 0.1118(2) 0.43663(15) 0.0619(11) Uani 1 1 d . . . . .
O12 O 0.7914(4) -0.0211(2) 0.49936(15) 0.0682(12) Uani 1 1 d . . . . .
O14 O 0.4772(3) -0.0502(3) 0.28302(13) 0.0581(10) Uani 1 1 d . . . . .
C1 C 0.3429(3) 0.3012(3) 0.20994(17) 0.0289(9) Uani 1 1 d . . . . .
O16 O 0.6269(3) -0.2889(2) 0.4158(2) 0.0706(13) Uani 1 1 d . . . . .
O18 O 0.8682(4) 0.0064(3) 0.60523(18) 0.0748(14) Uani 1 1 d . . . . .
O20 O 0.8457(4) -0.0117(3) 0.38638(19) 0.0764(14) Uani 1 1 d . . . . .
C4 C 0.6444(3) 0.6957(3) 0.21110(18) 0.0290(9) Uani 1 1 d . . . . .
C6 C 0.7177(3) 0.7705(3) 0.20859(18) 0.0307(9) Uani 1 1 d . . . . .
C8 C 0.4714(3) 0.3864(3) 0.18955(17) 0.0288(9) Uani 1 1 d . . . . .
H8 H 0.528029 0.412110 0.171354 0.035 Uiso 1 1 calc R U . . .
C10 C 0.5314(3) 0.5966(3) 0.18695(18) 0.0294(9) Uani 1 1 d . . . . .
H10 H 0.480841 0.563661 0.166679 0.035 Uiso 1 1 calc R U . . .
O30 O 0.5368(6) -0.1549(4) 0.3663(3) 0.0347(16) Uani 0.5 1 d . . P . .
O17 O 0.6158(6) 0.0035(4) 0.3742(3) 0.0302(14) Uani 0.5 1 d . . P . .
C12 C 0.8632(4) 0.8416(3) 0.1663(2) 0.0483(13) Uani 1 1 d . . . . .
H12 H 0.912696 0.842938 0.137841 0.058 Uiso 1 1 calc R U . . .
O26 O 0.7393(4) 0.2729(3) 0.48790(18) 0.0814(15) Uani 1 1 d . . . . .
C14 C 0.7910(3) 0.9025(3) 0.24366(19) 0.0342(10) Uani 1 1 d . . . . .
H14 H 0.789617 0.947524 0.269878 0.041 Uiso 1 1 calc R U . . .
C16 C 0.5498(4) 0.7100(3) 0.11319(19) 0.0391(10) Uani 1 1 d . . . . .
H16A H 0.542014 0.665809 0.084044 0.047 Uiso 1 1 calc R U . . .
H16B H 0.607186 0.748573 0.102739 0.047 Uiso 1 1 calc R U . . .
O13 O 0.3417(4) 0.9261(3) 0.0970(2) 0.0802(14) Uani 1 1 d . . . . .
C18 C 0.2660(3) 0.2280(3) 0.20679(17) 0.0292(9) Uani 1 1 d . . . . .
C20 C 0.1176(4) 0.1562(3) 0.1639(2) 0.0560(16) Uani 1 1 d . . . . .
H20 H 0.064336 0.155093 0.135459 0.067 Uiso 1 1 calc R U . . .
C22 C 0.7914(4) 0.7731(3) 0.1669(2) 0.0514(14) Uani 1 1 d . . . . .
H22 H 0.793099 0.729709 0.139513 0.062 Uiso 1 1 calc R U . . .
O5 O 0.5537(5) 0.1827(5) 0.4307(3) 0.0281(13) Uani 0.5 1 d . . P . .
C24 C 0.2724(4) 0.1614(3) 0.2449(2) 0.0463(13) Uani 1 1 d . . . . .
H24 H 0.324857 0.161497 0.273740 0.056 Uiso 1 1 calc R U . . .
C26 C 0.2000(4) 0.0936(3) 0.2401(2) 0.0432(12) Uani 1 1 d . . . . .
H26 H 0.206475 0.047796 0.265722 0.052 Uiso 1 1 calc R U . . .
C13 C 0.4473(4) 0.2642(3) 0.12098(18) 0.0433(11) Uani 1 1 d . . . . .
H13A H 0.498723 0.296382 0.099448 0.052 Uiso 1 1 calc R U . . .
H13B H 0.383965 0.255637 0.096770 0.052 Uiso 1 1 calc R U . . .
C7 C 0.7169(3) 0.8370(3) 0.2478(2) 0.0366(10) Uani 1 1 d . . . . .
H7 H 0.667546 0.837571 0.276389 0.044 Uiso 1 1 calc R U . . .
C15 C 0.1871(4) 0.2256(3) 0.1652(2) 0.0549(15) Uani 1 1 d . . . . .
H15 H 0.180613 0.269731 0.138444 0.066 Uiso 1 1 calc R U . . .
O28 O 0.6151(5) -0.2396(5) 0.5193(3) 0.0318(14) Uani 0.5 1 d . . P . .
C2 C 0.4472(4) 0.7614(3) 0.11544(19) 0.0404(11) Uani 1 1 d . . . . .
H2 H 0.389966 0.721673 0.125889 0.048 Uiso 1 1 calc R U . . .
O36 O 0.6843(5) -0.1191(4) 0.4414(3) 0.0282(13) Uani 0.5 1 d . . P . .
O33 O 0.6367(6) 0.0465(4) 0.6171(3) 0.0338(14) Uani 0.5 1 d . . P . .
O31 O 0.5526(5) 0.2020(5) 0.5403(3) 0.0322(14) Uani 0.5 1 d . . P . .
O35 O 0.4883(6) 0.0868(4) 0.3707(3) 0.0347(14) Uani 0.5 1 d . . P . .
C17 C 0.4944(4) 0.1761(3) 0.1367(2) 0.0439(11) Uani 1 1 d . . . . .
H17 H 0.434772 0.138176 0.146296 0.053 Uiso 1 1 calc R U . . .
O23 O 0.4279(4) 0.0240(3) 0.4402(2) 0.0233(11) Uani 0.5 1 d . . P . .
C9 C 0.4538(4) 0.8341(4) 0.1588(2) 0.0520(13) Uani 1 1 d . . . . .
H9A H 0.458832 0.809487 0.196644 0.062 Uiso 1 1 calc R U . . .
H9B H 0.517797 0.868131 0.153189 0.062 Uiso 1 1 calc R U . . .
O21 O 0.6694(4) 0.0539(4) 0.1510(3) 0.0987(17) Uani 1 1 d . . . . .
O25 O 0.6141(4) 0.0341(3) 0.4964(2) 0.0231(11) Uani 0.5 1 d . . P . .
O11 O 0.5075(4) 0.1057(3) 0.4936(2) 0.0220(11) Uani 0.5 1 d . . P . .
O27 O 0.7323(5) -0.1128(4) 0.6016(3) 0.0346(14) Uani 0.5 1 d . . P . .
O22 O 0.5659(4) -0.0439(3) 0.4479(2) 0.0245(11) Uani 0.5 1 d . . P . .
C19 C 0.3568(5) 0.8928(5) 0.1538(3) 0.0765(19) Uani 1 1 d . . . . .
H19A H 0.293764 0.860529 0.163995 0.092 Uiso 1 1 calc R U . . .
H19B H 0.365653 0.940963 0.180070 0.092 Uiso 1 1 calc R U . . .
C5 C 0.4193(5) 0.7982(4) 0.0570(2) 0.0609(15) Uani 1 1 d . . . . .
H5A H 0.480081 0.830295 0.043541 0.073 Uiso 1 1 calc R U . . .
H5B H 0.404616 0.750785 0.030839 0.073 Uiso 1 1 calc R U . . .
C21 C 0.6064(6) 0.0491(4) 0.1025(3) 0.0747(19) Uani 1 1 d . . . . .
H21A H 0.553320 0.004025 0.107204 0.090 Uiso 1 1 calc R U . . .
H21B H 0.650485 0.032082 0.071381 0.090 Uiso 1 1 calc R U . . .
C11 C 0.3243(5) 0.8569(5) 0.0578(3) 0.0753(19) Uani 1 1 d . . . . .
H11A H 0.310403 0.880573 0.020179 0.090 Uiso 1 1 calc R U . . .
H11B H 0.262052 0.823916 0.068327 0.090 Uiso 1 1 calc R U . . .
C23 C 0.5731(5) 0.1750(4) 0.1866(3) 0.0700(17) Uani 1 1 d . . . . .
H23A H 0.631531 0.214360 0.179177 0.084 Uiso 1 1 calc R U . . .
H23B H 0.538081 0.195517 0.220044 0.084 Uiso 1 1 calc R U . . .
C3 C 0.5485(7) 0.1349(4) 0.0866(3) 0.081(2) Uani 1 1 d . . . . .
H3A H 0.599863 0.175609 0.071955 0.097 Uiso 1 1 calc R U . . .
H3B H 0.495190 0.123494 0.056707 0.097 Uiso 1 1 calc R U . . .
C25 C 0.6173(5) 0.0854(5) 0.1977(3) 0.079(2) Uani 1 1 d . . . . .
H25A H 0.666913 0.087317 0.230226 0.095 Uiso 1 1 calc R U . . .
H25B H 0.559400 0.046435 0.206711 0.095 Uiso 1 1 calc R U . . .
O9 O 0.5680(5) 0.2501(5) 0.5411(3) 0.0319(15) Uani 0.5 1 d . . P . .
O15 O 0.6280(5) -0.1895(5) 0.5183(3) 0.0340(15) Uani 0.5 1 d . . P . .
O3 O 0.6866(5) -0.1018(4) 0.5729(3) 0.0306(13) Uani 0.5 1 d . . P . .
O32 O 0.6821(5) 0.0413(4) 0.6454(3) 0.0332(14) Uani 0.5 1 d . . P . .
O7 O 0.5694(6) 0.2305(5) 0.4293(3) 0.0358(16) Uani 0.5 1 d . . P . .
O29 O 0.4997(5) -0.1341(4) 0.3878(3) 0.0286(14) Uani 0.5 1 d . . P . .
O34 O 0.4492(5) 0.0944(4) 0.3423(3) 0.0327(14) Uani 0.5 1 d . . P . .
O24 O 0.6540(7) -0.0112(5) 0.3524(3) 0.0393(18) Uani 0.5 1 d . . P . .
O19 O 0.7273(6) -0.1383(5) 0.4205(3) 0.0404(17) Uani 0.5 1 d . . P . .

loop_
_atom_site_aniso_label
_atom_site_aniso_U_11
_atom_site_aniso_U_22
_atom_site_aniso_U_33
_atom_site_aniso_U_23
_atom_site_aniso_U_13
_atom_site_aniso_U_12
Mo1 0.0336(2) 0.0343(2) 0.0330(2) 0.00265(16) 0.00627(15) -0.00337(16)
Mo4 0.0365(2) 0.0296(2) 0.0317(2) 0.00195(15) -0.00200(15) -0.00818(16)
Mo6 0.0316(2) 0.0286(2) 0.0463(2) -0.00786(17) -0.00356(16) -0.00145(15)
Mo3 0.0645(3) 0.0243(2) 0.0329(2) -0.01191(16) -0.01212(18) 0.01602(18)
Mo2 0.0678(3) 0.0327(2) 0.0388(2) 0.01988(18) 0.0145(2) 0.0201(2)
Mo5 0.0990(4) 0.0328(2) 0.01896(19) -0.00647(16) 0.0087(2) -0.0138(2)
Ni1 0.0259(3) 0.0141(2) 0.0305(3) 0.00021(19) -0.0026(2) 0.00127(19)
Si08 0.0354(8) 0.0160(7) 0.0166(7) 0.0001(5) 0.0012(6) 0.0009(6)
O1 0.058(2) 0.0279(17) 0.050(2) -0.0103(14) -0.0123(16) 0.0013(15)
O4 0.0437(18) 0.0300(16) 0.0482(19) 0.0050(14) 0.0086(15) 0.0013(14)
O6 0.067(2) 0.0365(18) 0.046(2) 0.0210(15) -0.0085(17) 0.0017(17)
N1 0.0332(19) 0.0222(17) 0.0344(19) 0.0025(14) -0.0013(15) -0.0040(14)
N4 0.0260(17) 0.0162(16) 0.0363(19) 0.0006(14) -0.0013(14) -0.0042(13)
O8 0.110(3) 0.042(2) 0.0357(19) -0.0053(16) -0.008(2) 0.031(2)
N6 0.0296(18) 0.0223(17) 0.0320(18) -0.0008(14) 0.0031(14) -0.0064(14)
N8 0.0304(18) 0.0200(17) 0.0358(19) -0.0007(14) -0.0016(15) -0.0038(14)
N2 0.0339(19) 0.0229(17) 0.0313(18) 0.0010(14) -0.0029(15) -0.0045(14)
N5 0.0383(19) 0.0214(17) 0.0271(17) 0.0009(14) 0.0036(14) -0.0048(14)
N3 0.0297(18) 0.0189(17) 0.040(2) 0.0020(15) -0.0044(15) -0.0073(14)
N7 0.0316(19) 0.0229(18) 0.042(2) 0.0006(15) -0.0062(15) -0.0064(14)
O10 0.101(3) 0.046(2) 0.0379(19) -0.0057(16) -0.0096(19) 0.024(2)
O12 0.123(4) 0.042(2) 0.039(2) -0.0063(16) -0.012(2) 0.034(2)
O14 0.077(3) 0.078(3) 0.0189(16) -0.0055(16) -0.0022(16) -0.010(2)
C1 0.030(2) 0.023(2) 0.033(2) 0.0031(17) -0.0022(17) -0.0020(17)
O16 0.061(2) 0.042(2) 0.109(3) -0.044(2) 0.002(2) 0.0096(18)
O18 0.078(3) 0.066(3) 0.077(3) -0.027(2) -0.052(2) 0.030(2)
O20 0.083(3) 0.072(3) 0.079(3) 0.025(2) 0.053(2) 0.031(2)
C4 0.028(2) 0.020(2) 0.039(2) -0.0018(17) 0.0012(17) -0.0050(16)
C6 0.031(2) 0.026(2) 0.035(2) 0.0002(17) -0.0015(17) -0.0077(17)
C8 0.031(2) 0.021(2) 0.035(2) 0.0024(17) 0.0017(17) -0.0045(16)
C10 0.031(2) 0.020(2) 0.037(2) 0.0002(17) -0.0016(17) -0.0031(16)
O30 0.050(4) 0.029(4) 0.026(4) -0.011(3) 0.003(3) 0.000(3)
O17 0.035(4) 0.031(4) 0.025(4) 0.000(3) 0.003(3) 0.000(3)
C12 0.053(3) 0.045(3) 0.049(3) -0.018(2) 0.022(2) -0.024(2)
O26 0.141(4) 0.041(2) 0.062(3) -0.0015(19) 0.016(3) -0.047(3)
C14 0.033(2) 0.025(2) 0.045(3) -0.0086(19) 0.0033(19) -0.0035(18)
C16 0.051(3) 0.037(2) 0.030(2) 0.0036(19) 0.002(2) -0.003(2)
O13 0.072(3) 0.072(3) 0.096(4) 0.018(3) -0.013(3) 0.022(2)
C18 0.031(2) 0.024(2) 0.032(2) 0.0001(17) -0.0020(17) -0.0069(17)
C20 0.055(3) 0.048(3) 0.062(3) 0.026(3) -0.037(3) -0.028(3)
C22 0.058(3) 0.045(3) 0.053(3) -0.023(2) 0.023(3) -0.028(2)
O5 0.030(3) 0.023(3) 0.031(3) 0.006(3) -0.003(2) -0.004(3)
C24 0.049(3) 0.046(3) 0.042(3) 0.017(2) -0.021(2) -0.022(2)
C26 0.046(3) 0.037(3) 0.046(3) 0.018(2) -0.015(2) -0.017(2)
C13 0.068(3) 0.037(3) 0.025(2) -0.0052(19) 0.007(2) -0.001(2)
C7 0.034(2) 0.030(2) 0.046(3) -0.007(2) 0.008(2) -0.0068(18)
C15 0.057(3) 0.042(3) 0.064(3) 0.030(3) -0.026(3) -0.025(2)
O28 0.040(4) 0.022(3) 0.033(3) 0.003(3) -0.004(3) 0.003(3)
C2 0.040(3) 0.043(3) 0.038(2) 0.010(2) -0.002(2) -0.005(2)
O36 0.032(4) 0.025(3) 0.027(3) -0.002(3) -0.004(3) 0.001(3)
O33 0.044(4) 0.030(3) 0.026(3) -0.005(3) 0.000(3) -0.003(3)
O31 0.041(4) 0.023(4) 0.032(3) -0.003(3) -0.004(3) -0.001(3)
O35 0.049(4) 0.032(4) 0.023(3) 0.005(3) 0.001(3) 0.001(3)
C17 0.057(3) 0.034(3) 0.041(3) -0.006(2) 0.013(2) 0.000(2)
O23 0.033(3) 0.018(3) 0.019(3) 0.000(2) -0.002(2) 0.003(2)
C9 0.050(3) 0.057(3) 0.049(3) -0.003(3) -0.006(2) 0.009(3)
O21 0.083(4) 0.095(4) 0.120(5) 0.013(4) 0.016(3) 0.018(3)
O25 0.026(3) 0.020(3) 0.023(3) -0.001(2) -0.001(2) -0.004(2)
O11 0.031(3) 0.018(3) 0.017(2) 0.001(2) -0.001(2) -0.001(2)
O27 0.044(4) 0.026(3) 0.033(3) 0.002(3) -0.008(3) 0.007(3)
O22 0.032(3) 0.022(3) 0.019(3) -0.004(2) 0.003(2) 0.001(2)
C19 0.062(4) 0.089(5) 0.079(5) -0.015(4) 0.002(3) 0.021(4)
C5 0.071(4) 0.069(4) 0.042(3) 0.014(3) -0.007(3) 0.006(3)
C21 0.103(5) 0.050(4) 0.072(4) -0.015(3) 0.022(4) 0.019(4)
C11 0.069(4) 0.090(5) 0.065(4) 0.026(4) -0.015(3) 0.008(4)
C23 0.061(4) 0.059(4) 0.089(5) 0.005(3) -0.010(3) 0.001(3)
C3 0.121(6) 0.059(4) 0.064(4) -0.003(3) 0.035(4) 0.016(4)
C25 0.058(4) 0.074(5) 0.105(6) 0.018(4) -0.003(4) 0.009(3)
O9 0.045(4) 0.014(3) 0.036(3) 0.000(3) -0.004(3) -0.001(3)
O15 0.043(4) 0.024(4) 0.035(4) 0.001(3) -0.005(3) -0.002(3)
O3 0.037(3) 0.023(3) 0.032(3) 0.003(3) -0.004(3) -0.002(3)
O32 0.045(4) 0.031(3) 0.022(3) -0.004(3) -0.010(3) 0.006(3)
O7 0.057(4) 0.018(3) 0.033(3) 0.006(3) 0.006(3) -0.005(3)
O29 0.041(4) 0.020(3) 0.024(4) -0.004(3) 0.001(3) 0.001(3)
O34 0.047(4) 0.027(3) 0.023(3) 0.008(3) -0.005(3) 0.007(3)
O24 0.053(5) 0.042(4) 0.024(4) -0.001(3) 0.012(3) 0.000(3)
O19 0.047(4) 0.035(4) 0.040(4) -0.009(3) 0.013(3) 0.009(3)

loop_
_atom_type_symbol
_atom_type_description
_atom_type_scat_dispersion_real
_atom_type_scat_dispersion_imag
_atom_type_scat_source
C C 0.0033 0.0016 'International Tables Vol C Tables 4.2.6.8 and 6.1.1.4'
H H 0.0000 0.0000 'International Tables Vol C Tables 4.2.6.8 and 6.1.1.4'
Mo Mo -1.6832 0.6857 'International Tables Vol C Tables 4.2.6.8 and 6.1.1.4'
N N 0.0061 0.0033 'International Tables Vol C Tables 4.2.6.8 and 6.1.1.4'
Ni Ni 0.3393 1.1124 'International Tables Vol C Tables 4.2.6.8 and 6.1.1.4'
O O 0.0106 0.0060 'International Tables Vol C Tables 4.2.6.8 and 6.1.1.4'
Si Si 0.0817 0.0704 'International Tables Vol C Tables 4.2.6.8 and 6.1.1.4'

loop_
_geom_angle_atom_site_label_1
_geom_angle_atom_site_label_2
_geom_angle_atom_site_label_3
_geom_angle
_geom_angle_site_symmetry_1
_geom_angle_site_symmetry_3
_geom_angle_publ_flag
O10 Mo1 O12 87.33(15) . . ?
O10 Mo1 O36 145.4(3) . . ?
O10 Mo1 O25 65.85(18) . . ?
O10 Mo1 O22 99.99(19) . . ?
O10 Mo1 O24 104.0(3) . . ?
O10 Mo1 O19 166.5(2) . . ?
O12 Mo1 O25 63.76(18) . . ?
O12 Mo1 O22 90.0(2) . . ?
O12 Mo1 O19 82.0(2) . . ?
O20 Mo1 O10 103.1(2) . . ?
O20 Mo1 O12 98.1(2) . . ?
O20 Mo1 O17 114.2(3) . . ?
O20 Mo1 O36 108.4(3) . . ?
O20 Mo1 O25 158.2(2) . . ?
O20 Mo1 O22 155.8(2) . . ?
O20 Mo1 O24 91.0(3) . . ?
O20 Mo1 O19 86.6(3) . . ?
O17 Mo1 O10 93.0(3) . . ?
O17 Mo1 O12 146.7(3) . . ?
O17 Mo1 O36 86.9(3) . . ?
O17 Mo1 O25 86.0(3) . . ?
O17 Mo1 O22 57.1(3) . . ?
O17 Mo1 O24 23.7(2) . . ?
O17 Mo1 O19 91.5(3) . . ?
O36 Mo1 O12 74.6(2) . . ?
O36 Mo1 O25 79.6(2) . . ?
O36 Mo1 O22 51.8(2) . . ?
O36 Mo1 O19 22.4(2) . . ?
O22 Mo1 O25 43.25(17) . . ?
O24 Mo1 O12 163.6(3) . . ?
O24 Mo1 O36 89.6(3) . . ?
O24 Mo1 O25 109.7(3) . . ?
O24 Mo1 O22 76.4(3) . . ?
O24 Mo1 O19 85.0(3) . . ?
O19 Mo1 O25 101.8(2) . . ?
O19 Mo1 O22 71.9(2) . . ?
O8 Mo4 O10 88.28(15) . . ?
O8 Mo4 O5 145.9(2) . . ?
O8 Mo4 O25 66.87(18) . . ?
O8 Mo4 O11 98.10(19) . . ?
O8 Mo4 O9 101.5(2) . . ?
O8 Mo4 O7 167.2(2) . . ?
O10 Mo4 O5 74.3(2) . . ?
O10 Mo4 O25 63.50(17) . . ?
O10 Mo4 O11 91.90(18) . . ?
O10 Mo4 O7 83.4(2) . . ?
O26 Mo4 O8 102.7(2) . . ?
O26 Mo4 O10 97.3(2) . . ?
O26 Mo4 O5 108.3(3) . . ?
O26 Mo4 O31 115.5(3) . . ?
O26 Mo4 O25 157.4(2) . . ?
O26 Mo4 O11 157.4(2) . . ?
O26 Mo4 O9 91.8(3) . . ?
O26 Mo4 O7 88.0(3) . . ?
O5 Mo4 O25 79.1(2) . . ?
O5 Mo4 O11 54.6(2) . . ?
O5 Mo4 O7 21.58(19) . . ?
O31 Mo4 O8 92.9(3) . . ?
O31 Mo4 O10 146.0(3) . . ?
O31 Mo4 O5 86.3(3) . . ?
O31 Mo4 O25 85.8(3) . . ?
O31 Mo4 O11 54.2(3) . . ?
O31 Mo4 O9 23.8(2) . . ?
O31 Mo4 O7 88.6(3) . . ?
O11 Mo4 O25 42.77(17) . . ?
O9 Mo4 O10 164.9(2) . . ?
O9 Mo4 O5 91.5(3) . . ?
O9 Mo4 O25 109.6(3) . . ?
O9 Mo4 O11 75.5(3) . . ?
O9 Mo4 O7 84.9(3) . . ?
O7 Mo4 O25 100.6(2) . . ?
O7 Mo4 O11 72.6(2) . . ?
O8 Mo6 O23 91.94(18) . 3_656 ?
O8 Mo6 O25 63.47(16) . . ?
O8 Mo6 O32 82.9(2) . . ?
O12 Mo6 O8 88.21(16) . . ?
O12 Mo6 O33 144.5(3) . . ?
O12 Mo6 O23 99.9(2) . 3_656 ?
O12 Mo6 O25 65.63(18) . . ?
O12 Mo6 O27 104.2(2) . . ?
O12 Mo6 O32 168.0(2) . . ?
O18 Mo6 O8 98.6(2) . . ?
O18 Mo6 O12 102.6(2) . . ?
O18 Mo6 O33 110.1(3) . . ?
O18 Mo6 O23 155.4(2) . 3_656 ?
O18 Mo6 O25 157.6(2) . . ?
O18 Mo6 O27 89.2(3) . . ?
O18 Mo6 O3 116.0(3) . . ?
O18 Mo6 O32 86.8(3) . . ?
O33 Mo6 O8 73.8(2) . . ?
O33 Mo6 O23 51.9(2) . 3_656 ?
O33 Mo6 O25 79.0(2) . . ?
O33 Mo6 O32 24.1(2) . . ?
O23 Mo6 O25 45.14(17) 3_656 . ?
O27 Mo6 O8 163.7(2) . . ?
O27 Mo6 O33 90.1(3) . . ?
O27 Mo6 O23 75.7(2) . 3_656 ?
O27 Mo6 O25 111.7(2) . . ?
O27 Mo6 O32 83.2(3) . . ?
O3 Mo6 O8 144.7(3) . . ?
O3 Mo6 O12 91.0(2) . . ?
O3 Mo6 O33 87.1(3) . . ?
O3 Mo6 O23 53.4(2) . 3_656 ?
O3 Mo6 O25 84.2(2) . . ?
O3 Mo6 O27 27.6(2) . . ?
O3 Mo6 O32 91.6(3) . . ?
O32 Mo6 O23 72.5(2) . 3_656 ?
O32 Mo6 O25 103.0(2) . . ?
O16 Mo3 O30 89.1(3) . . ?
O16 Mo3 O28 92.7(3) . . ?
O16 Mo3 O36 114.8(3) . . ?
O16 Mo3 O31 107.7(3) . 3_656 ?
O16 Mo3 O11 154.4(2) . 3_656 ?
O16 Mo3 O22 156.0(2) . . ?
O16 Mo3 O9 89.3(2) . 3_656 ?
O16 Mo3 O15 113.3(3) . . ?
O16 Mo3 O29 107.2(3) . . ?
O16 Mo3 O19 92.4(3) . . ?
O30 Mo3 O11 101.2(2) . 3_656 ?
O30 Mo3 O22 71.3(2) . . ?
O30 Mo3 O9 88.2(3) . 3_656 ?
O28 Mo3 O30 168.1(3) . . ?
O28 Mo3 O11 72.6(2) . 3_656 ?
O28 Mo3 O22 109.4(2) . . ?
O28 Mo3 O9 80.2(3) . 3_656 ?
O28 Mo3 O29 148.9(3) . . ?
O28 Mo3 O19 108.9(3) . . ?
O36 Mo3 O30 87.4(3) . . ?
O36 Mo3 O28 102.4(3) . . ?
O36 Mo3 O31 136.2(3) . 3_656 ?
O36 Mo3 O11 89.2(3) . 3_656 ?
O36 Mo3 O22 52.4(3) . . ?
O36 Mo3 O9 155.4(3) . 3_656 ?
O36 Mo3 O15 81.6(3) . . ?
O36 Mo3 O29 90.9(3) . . ?
O36 Mo3 O19 22.8(2) . . ?
O31 Mo3 O30 83.2(3) 3_656 . ?
O31 Mo3 O28 85.1(3) 3_656 . ?
O31 Mo3 O11 51.5(2) 3_656 3_656 ?
O31 Mo3 O22 84.1(3) 3_656 . ?
O31 Mo3 O9 19.3(2) 3_656 3_656 ?
O31 Mo3 O29 66.3(3) 3_656 . ?
O31 Mo3 O19 155.2(3) 3_656 . ?
O22 Mo3 O11 47.73(17) . 3_656 ?
O9 Mo3 O11 68.0(2) 3_656 3_656 ?
O9 Mo3 O22 103.4(2) 3_656 . ?
O15 Mo3 O30 157.5(3) . . ?
O15 Mo3 O28 24.5(2) . . ?
O15 Mo3 O31 91.2(3) . 3_656 ?
O15 Mo3 O11 59.3(3) . 3_656 ?
O15 Mo3 O22 86.5(3) . . ?
O15 Mo3 O9 93.7(3) . 3_656 ?
O15 Mo3 O29 138.2(3) . . ?
O15 Mo3 O19 94.0(3) . . ?
O29 Mo3 O30 21.9(2) . . ?
O29 Mo3 O11 79.7(2) . 3_656 ?
O29 Mo3 O22 57.7(2) . . ?
O29 Mo3 O9 76.5(3) . 3_656 ?
O29 Mo3 O19 94.4(3) . . ?
O19 Mo3 O30 82.8(3) . . ?
O19 Mo3 O11 112.0(2) . 3_656 ?
O19 Mo3 O22 72.0(2) . . ?
O19 Mo3 O9 170.7(3) . 3_656 ?
O6 Mo2 O28 89.9(2) . 3_656 ?
O6 Mo2 O35 113.6(3) . . ?
O6 Mo2 O23 153.06(18) . . ?
O6 Mo2 O11 155.10(17) . . ?
O6 Mo2 O27 87.3(2) . 3_656 ?
O6 Mo2 O15 106.2(2) . 3_656 ?
O6 Mo2 O3 108.4(2) . 3_656 ?
O6 Mo2 O7 93.8(2) . . ?
O6 Mo2 O34 92.0(2) . . ?
O5 Mo2 O6 113.1(3) . . ?
O5 Mo2 O28 87.0(3) . 3_656 ?
O5 Mo2 O35 80.9(3) . . ?
O5 Mo2 O23 91.7(3) . . ?
O5 Mo2 O11 55.0(3) . . ?
O5 Mo2 O27 159.4(3) . 3_656 ?
O5 Mo2 O15 93.8(3) . 3_656 ?
O5 Mo2 O3 136.8(3) . 3_656 ?
O5 Mo2 O7 20.6(2) . . ?
O5 Mo2 O34 100.9(3) . . ?
O28 Mo2 O23 102.4(2) 3_656 . ?
O28 Mo2 O11 68.9(2) 3_656 . ?
O28 Mo2 O27 90.9(2) 3_656 3_656 ?
O35 Mo2 O28 156.3(3) . 3_656 ?
O35 Mo2 O23 58.1(2) . . ?
O35 Mo2 O11 87.5(3) . . ?
O35 Mo2 O27 93.3(3) . 3_656 ?
O35 Mo2 O15 138.7(3) . 3_656 ?
O35 Mo2 O3 93.2(3) . 3_656 ?
O35 Mo2 O7 95.1(3) . . ?
O35 Mo2 O34 24.9(2) . . ?
O23 Mo2 O11 49.79(17) . . ?
O27 Mo2 O23 68.8(2) 3_656 . ?
O27 Mo2 O11 105.3(2) 3_656 . ?
O15 Mo2 O28 21.8(2) 3_656 3_656 ?
O15 Mo2 O23 81.4(3) 3_656 . ?
O15 Mo2 O11 57.6(2) 3_656 . ?
O15 Mo2 O27 77.5(3) 3_656 3_656 ?
O15 Mo2 O7 92.9(3) 3_656 . ?
O15 Mo2 O34 150.0(3) 3_656 . ?
O3 Mo2 O28 81.7(3) 3_656 3_656 ?
O3 Mo2 O23 51.2(2) 3_656 . ?
O3 Mo2 O11 82.1(2) 3_656 . ?
O3 Mo2 O27 23.1(2) 3_656 3_656 ?
O3 Mo2 O15 63.2(3) 3_656 3_656 ?
O3 Mo2 O7 150.7(3) 3_656 . ?
O3 Mo2 O34 88.7(3) 3_656 . ?
O7 Mo2 O28 79.4(3) . 3_656 ?
O7 Mo2 O23 111.9(2) . . ?
O7 Mo2 O11 70.2(2) . . ?
O7 Mo2 O27 170.2(3) . 3_656 ?
O34 Mo2 O28 170.4(3) . 3_656 ?
O34 Mo2 O23 72.2(2) . . ?
O34 Mo2 O11 111.1(2) . . ?
O34 Mo2 O27 79.8(3) . 3_656 ?
O34 Mo2 O7 109.9(3) . . ?
O14 Mo5 O30 93.1(2) . . ?
O14 Mo5 O17 106.9(3) . . ?
O14 Mo5 O33 116.8(3) . 3_656 ?
O14 Mo5 O35 109.4(2) . . ?
O14 Mo5 O23 156.30(19) . . ?
O14 Mo5 O22 152.96(19) . . ?
O14 Mo5 O32 92.9(2) . 3_656 ?
O14 Mo5 O29 112.5(3) . . ?
O14 Mo5 O34 90.4(2) . . ?
O14 Mo5 O24 90.0(2) . . ?
O30 Mo5 O35 146.5(3) . . ?
O30 Mo5 O23 109.0(2) . . ?
O30 Mo5 O22 70.2(2) . . ?
O30 Mo5 O32 109.6(3) . 3_656 ?
O30 Mo5 O34 167.9(3) . . ?
O30 Mo5 O24 79.0(3) . . ?
O17 Mo5 O30 86.2(3) . . ?
O17 Mo5 O35 64.0(3) . . ?
O17 Mo5 O23 83.8(3) . . ?
O17 Mo5 O22 52.6(2) . . ?
O17 Mo5 O32 154.2(3) . 3_656 ?
O17 Mo5 O34 81.8(3) . . ?
O17 Mo5 O24 18.7(2) . . ?
O33 Mo5 O30 100.2(3) 3_656 . ?
O33 Mo5 O17 135.2(3) 3_656 . ?
O33 Mo5 O35 91.6(3) 3_656 . ?
O33 Mo5 O23 52.1(3) 3_656 . ?
O33 Mo5 O22 87.8(3) 3_656 . ?
O33 Mo5 O32 24.8(2) 3_656 3_656 ?
O33 Mo5 O29 80.6(3) 3_656 . ?
O33 Mo5 O34 88.5(3) 3_656 . ?
O33 Mo5 O24 153.2(3) 3_656 . ?
O35 Mo5 O23 55.6(2) . . ?
O35 Mo5 O22 79.1(2) . . ?
O35 Mo5 O32 94.2(3) . 3_656 ?
O35 Mo5 O34 23.3(2) . . ?
O35 Mo5 O24 76.6(3) . . ?
O23 Mo5 O22 49.03(17) . . ?
O32 Mo5 O23 72.0(2) 3_656 . ?
O32 Mo5 O22 112.5(2) 3_656 . ?
O32 Mo5 O34 81.7(3) 3_656 . ?
O32 Mo5 O24 170.7(3) 3_656 . ?
O29 Mo5 O30 22.8(2) . . ?
O29 Mo5 O17 91.8(3) . . ?
O29 Mo5 O35 136.2(3) . . ?
O29 Mo5 O23 87.6(3) . . ?
O29 Mo5 O22 57.7(2) . . ?
O29 Mo5 O32 95.7(3) . 3_656 ?
O29 Mo5 O34 157.1(3) . . ?
O29 Mo5 O24 91.3(3) . . ?
O34 Mo5 O23 69.9(2) . . ?
O34 Mo5 O22 102.1(2) . . ?
O34 Mo5 O24 89.5(3) . . ?
O24 Mo5 O23 102.4(2) . . ?
O24 Mo5 O22 66.5(2) . . ?
O1 Ni1 N1 94.66(13) . 2 ?
O1 Ni1 N4 166.95(13) . . ?
O1 Ni1 N8 83.86(13) . 2_645 ?
O4 Ni1 O1 85.07(14) . . ?
O4 Ni1 N1 86.90(13) . 2 ?
O4 Ni1 N4 90.19(13) . . ?
O4 Ni1 N8 93.74(13) . 2_645 ?
N4 Ni1 N1 97.21(13) . 2 ?
N4 Ni1 N8 84.33(13) . 2_645 ?
N8 Ni1 N1 178.34(13) 2_645 2 ?
N3 Ni1 O1 92.03(14) . . ?
N3 Ni1 O4 169.90(13) . . ?
N3 Ni1 N1 83.69(14) . 2 ?
N3 Ni1 N4 94.62(13) . . ?
N3 Ni1 N8 95.57(13) . 2_645 ?
O23 Si08 O23 180.0 3_656 . ?
O25 Si08 O23 69.4(3) . 3_656 ?
O25 Si08 O23 69.4(3) 3_656 . ?
O25 Si08 O23 110.6(3) 3_656 3_656 ?
O25 Si08 O23 110.6(3) . . ?
O25 Si08 O25 180.0 . 3_656 ?
O25 Si08 O11 66.2(3) 3_656 3_656 ?
O25 Si08 O11 113.8(3) . 3_656 ?
O25 Si08 O11 66.2(3) . . ?
O25 Si08 O11 113.8(3) 3_656 . ?
O25 Si08 O22 66.8(3) . . ?
O25 Si08 O22 113.2(3) . 3_656 ?
O25 Si08 O22 113.2(3) 3_656 . ?
O25 Si08 O22 66.8(3) 3_656 3_656 ?
O11 Si08 O23 105.3(2) . 3_656 ?
O11 Si08 O23 105.3(2) 3_656 . ?
O11 Si08 O23 74.7(2) . . ?
O11 Si08 O23 74.7(2) 3_656 3_656 ?
O11 Si08 O11 180.0 . 3_656 ?
O11 Si08 O22 72.1(3) 3_656 . ?
O11 Si08 O22 72.1(3) . 3_656 ?
O11 Si08 O22 107.9(3) . . ?
O11 Si08 O22 107.9(3) 3_656 3_656 ?
O22 Si08 O23 105.4(3) 3_656 . ?
O22 Si08 O23 105.4(3) . 3_656 ?
O22 Si08 O23 74.6(3) 3_656 3_656 ?
O22 Si08 O23 74.6(3) . . ?
O22 Si08 O22 180.0 3_656 . ?
Ni1 O1 H1A 109.3 . . ?
Ni1 O1 H1B 109.2 . . ?
H1A O1 H1B 104.5 . . ?
Ni1 O4 H4A 109.7 . . ?
Ni1 O4 H4B 109.5 . . ?
H4A O4 H4B 104.2 . . ?
C20 N1 Ni1 121.0(3) . 2_545 ?
C20 N1 C26 116.4(4) . . ?
C26 N1 Ni1 122.0(3) . 2_545 ?
N6 N4 Ni1 121.4(2) . . ?
C8 N4 Ni1 128.4(3) . . ?
C8 N4 N6 107.5(3) . . ?
Mo4 O8 Mo6 136.9(2) . . ?
C1 N6 N4 106.3(3) . . ?
C12 N8 Ni1 118.1(3) . 2_655 ?
C12 N8 C14 116.8(4) . . ?
C14 N8 Ni1 124.8(3) . 2_655 ?
C4 N2 C16 130.6(4) . . ?
C10 N2 C4 104.6(3) . . ?
C10 N2 C16 124.3(4) . . ?
C1 N5 C13 130.1(4) . . ?
C8 N5 C1 104.6(3) . . ?
C8 N5 C13 125.0(4) . . ?
N7 N3 Ni1 121.1(3) . . ?
C10 N3 Ni1 129.2(3) . . ?
C10 N3 N7 107.9(3) . . ?
C4 N7 N3 106.0(3) . . ?
Mo1 O10 Mo4 136.8(2) . . ?
Mo6 O12 Mo1 137.9(2) . . ?
N6 C1 N5 110.5(3) . . ?
N6 C1 C18 125.7(4) . . ?
N5 C1 C18 123.8(4) . . ?
N2 C4 C6 124.7(4) . . ?
N7 C4 N2 111.0(3) . . ?
N7 C4 C6 124.2(4) . . ?
C22 C6 C4 119.1(4) . . ?
C22 C6 C7 118.6(4) . . ?
C7 C6 C4 122.3(4) . . ?
N4 C8 N5 111.1(4) . . ?
N4 C8 H8 124.4 . . ?
N5 C8 H8 124.4 . . ?
N2 C10 H10 124.8 . . ?
N3 C10 N2 110.5(4) . . ?
N3 C10 H10 124.8 . . ?
Mo5 O30 Mo3 123.4(3) . . ?
O29 O30 Mo3 74.6(8) . . ?
O29 O30 Mo5 60.2(7) . . ?
Mo1 O17 Mo5 150.1(4) . . ?
O24 O17 Mo1 82.8(9) . . ?
O24 O17 Mo5 107.7(10) . . ?
N8 C12 H12 118.2 . . ?
N8 C12 C22 123.5(4) . . ?
C22 C12 H12 118.2 . . ?
N8 C14 H14 118.1 . . ?
N8 C14 C7 123.9(4) . . ?
C7 C14 H14 118.1 . . ?
N2 C16 H16A 109.1 . . ?
N2 C16 H16B 109.1 . . ?
N2 C16 C2 112.5(4) . . ?
H16A C16 H16B 107.8 . . ?
C2 C16 H16A 109.1 . . ?
C2 C16 H16B 109.1 . . ?
C11 O13 C19 110.5(5) . . ?
C24 C18 C1 121.0(4) . . ?
C24 C18 C15 118.4(4) . . ?
C15 C18 C1 120.6(4) . . ?
N1 C20 H20 117.9 . . ?
N1 C20 C15 124.2(4) . . ?
C15 C20 H20 117.9 . . ?
C6 C22 C12 118.8(4) . . ?
C6 C22 H22 120.6 . . ?
C12 C22 H22 120.6 . . ?
Mo2 O5 Mo4 149.2(4) . . ?
O7 O5 Mo4 80.4(8) . . ?
O7 O5 Mo2 110.2(9) . . ?
C18 C24 H24 120.3 . . ?
C18 C24 C26 119.4(4) . . ?
C26 C24 H24 120.3 . . ?
N1 C26 C24 123.0(4) . . ?
N1 C26 H26 118.5 . . ?
C24 C26 H26 118.5 . . ?
N5 C13 H13A 108.9 . . ?
N5 C13 H13B 108.9 . . ?
N5 C13 C17 113.2(4) . . ?
H13A C13 H13B 107.8 . . ?
C17 C13 H13A 108.9 . . ?
C17 C13 H13B 108.9 . . ?
C6 C7 H7 120.8 . . ?
C14 C7 C6 118.3(4) . . ?
C14 C7 H7 120.8 . . ?
C18 C15 C20 118.6(4) . . ?
C18 C15 H15 120.7 . . ?
C20 C15 H15 120.7 . . ?
Mo3 O28 Mo2 122.8(3) . 3_656 ?
O15 O28 Mo3 69.6(7) . . ?
O15 O28 Mo2 65.7(7) . 3_656 ?
C16 C2 H2 108.3 . . ?
C16 C2 C9 112.6(4) . . ?
C16 C2 C5 109.4(4) . . ?
C9 C2 H2 108.3 . . ?
C9 C2 C5 109.9(4) . . ?
C5 C2 H2 108.3 . . ?
Mo3 O36 Mo1 152.5(4) . . ?
O19 O36 Mo1 87.8(8) . . ?
O19 O36 Mo3 104.0(8) . . ?
Mo5 O33 Mo6 152.3(4) 3_656 . ?
O32 O33 Mo6 85.7(7) . . ?
O32 O33 Mo5 102.5(7) . 3_656 ?
Mo4 O31 Mo3 152.8(4) . 3_656 ?
O9 O31 Mo4 86.7(8) . . ?
O9 O31 Mo3 106.6(9) . 3_656 ?
Mo2 O35 Mo5 144.0(4) . . ?
O34 O35 Mo2 93.3(7) . . ?
O34 O35 Mo5 85.7(7) . . ?
C13 C17 H17 107.2 . . ?
C13 C17 C3 111.2(4) . . ?
C23 C17 C13 115.9(4) . . ?
C23 C17 H17 107.2 . . ?
C23 C17 C3 107.7(5) . . ?
C3 C17 H17 107.2 . . ?
Mo6 O23 Mo2 97.92(19) 3_656 . ?
Mo6 O23 Mo5 97.69(18) 3_656 . ?
Mo2 O23 Mo5 95.30(18) . . ?
Si08 O23 Mo6 123.3(3) . 3_656 ?
Si08 O23 Mo2 117.7(3) . . ?
Si08 O23 Mo5 119.3(3) . . ?
C2 C9 H9A 109.4 . . ?
C2 C9 H9B 109.4 . . ?
H9A C9 H9B 108.0 . . ?
C19 C9 C2 111.3(5) . . ?
C19 C9 H9A 109.4 . . ?
C19 C9 H9B 109.4 . . ?
C21 O21 C25 114.2(6) . . ?
Mo1 O25 Mo6 92.39(18) . . ?
Mo4 O25 Mo1 93.46(17) . . ?
Mo4 O25 Mo6 92.25(17) . . ?
Si08 O25 Mo1 123.8(3) . . ?
Si08 O25 Mo4 124.6(3) . . ?
Si08 O25 Mo6 121.5(3) . . ?
Si08 O25 O11 60.0(2) . . ?
Si08 O25 O22 59.9(2) . . ?
O11 O25 Mo1 127.3(3) . . ?
O11 O25 Mo4 64.9(2) . . ?
O11 O25 Mo6 133.2(3) . . ?
O11 O25 O22 99.5(3) . . ?
O22 O25 Mo1 64.2(2) . . ?
O22 O25 Mo4 137.9(3) . . ?
O22 O25 Mo6 122.1(3) . . ?
Mo4 O11 Mo3 97.42(18) . 3_656 ?
Mo4 O11 Mo2 96.54(18) . . ?
Mo3 O11 Mo2 93.82(17) 3_656 . ?
Si08 O11 Mo4 125.9(3) . . ?
Si08 O11 Mo3 119.2(3) . 3_656 ?
Si08 O11 Mo2 117.3(2) . . ?
Si08 O11 O25 53.8(2) . . ?
O25 O11 Mo4 72.3(2) . . ?
O25 O11 Mo3 139.9(3) . 3_656 ?
O25 O11 Mo2 125.3(3) . . ?
Mo6 O27 Mo2 117.0(3) . 3_656 ?
O3 O27 Mo6 67.7(5) . . ?
O3 O27 Mo2 55.5(5) . 3_656 ?
Mo1 O22 Mo3 97.70(19) . . ?
Mo1 O22 Mo5 96.02(18) . . ?
Mo3 O22 Mo5 93.72(17) . . ?
Si08 O22 Mo1 125.5(3) . . ?
Si08 O22 Mo3 120.5(3) . . ?
Si08 O22 Mo5 116.6(3) . . ?
Si08 O22 O25 53.3(2) . . ?
O25 O22 Mo1 72.5(2) . . ?
O25 O22 Mo3 130.8(3) . . ?
O25 O22 Mo5 134.5(3) . . ?
O13 C19 C9 111.3(5) . . ?
O13 C19 H19A 109.4 . . ?
O13 C19 H19B 109.4 . . ?
C9 C19 H19A 109.4 . . ?
C9 C19 H19B 109.4 . . ?
H19A C19 H19B 108.0 . . ?
C2 C5 H5A 109.2 . . ?
C2 C5 H5B 109.2 . . ?
H5A C5 H5B 107.9 . . ?
C11 C5 C2 111.9(5) . . ?
C11 C5 H5A 109.2 . . ?
C11 C5 H5B 109.2 . . ?
O21 C21 H21A 108.7 . . ?
O21 C21 H21B 108.7 . . ?
O21 C21 C3 114.1(6) . . ?
H21A C21 H21B 107.6 . . ?
C3 C21 H21A 108.7 . . ?
C3 C21 H21B 108.7 . . ?
O13 C11 C5 110.9(5) . . ?
O13 C11 H11A 109.5 . . ?
O13 C11 H11B 109.5 . . ?
C5 C11 H11A 109.5 . . ?
C5 C11 H11B 109.5 . . ?
H11A C11 H11B 108.0 . . ?
C17 C23 H23A 109.2 . . ?
C17 C23 H23B 109.2 . . ?
H23A C23 H23B 107.9 . . ?
C25 C23 C17 111.9(6) . . ?
C25 C23 H23A 109.2 . . ?
C25 C23 H23B 109.2 . . ?
C17 C3 C21 112.6(5) . . ?
C17 C3 H3A 109.1 . . ?
C17 C3 H3B 109.1 . . ?
C21 C3 H3A 109.1 . . ?
C21 C3 H3B 109.1 . . ?
H3A C3 H3B 107.8 . . ?
O21 C25 C23 111.1(6) . . ?
O21 C25 H25A 109.4 . . ?
O21 C25 H25B 109.4 . . ?
C23 C25 H25A 109.4 . . ?
C23 C25 H25B 109.4 . . ?
H25A C25 H25B 108.0 . . ?
Mo4 O9 Mo3 119.0(3) . 3_656 ?
O31 O9 Mo4 69.4(8) . . ?
O31 O9 Mo3 54.1(7) . 3_656 ?
Mo3 O15 Mo2 143.4(4) . 3_656 ?
O28 O15 Mo3 85.9(7) . . ?
O28 O15 Mo2 92.4(8) . 3_656 ?
Mo6 O3 Mo2 151.0(4) . 3_656 ?
O27 O3 Mo6 84.7(6) . . ?
O27 O3 Mo2 101.3(6) . 3_656 ?
Mo5 O32 Mo6 117.6(3) 3_656 . ?
O33 O32 Mo6 70.2(6) . . ?
O33 O32 Mo5 52.8(6) . 3_656 ?
Mo2 O7 Mo4 120.3(3) . . ?
O5 O7 Mo4 78.0(7) . . ?
O5 O7 Mo2 49.2(7) . . ?
Mo5 O29 Mo3 145.0(4) . . ?
O30 O29 Mo3 83.6(8) . . ?
O30 O29 Mo5 97.0(8) . . ?
Mo2 O34 Mo5 121.3(3) . . ?
O35 O34 Mo2 61.8(6) . . ?
O35 O34 Mo5 71.0(6) . . ?
Mo1 O24 Mo5 120.6(4) . . ?
O17 O24 Mo1 73.5(8) . . ?
O17 O24 Mo5 53.6(8) . . ?
Mo3 O19 Mo1 118.3(4) . . ?
O36 O19 Mo1 69.9(7) . . ?
O36 O19 Mo3 53.2(7) . . ?

loop_
_geom_bond_atom_site_label_1
_geom_bond_atom_site_label_2
_geom_bond_distance
_geom_bond_site_symmetry_2
_geom_bond_publ_flag
Mo1 O10 1.797(4) . ?
Mo1 O12 2.008(4) . ?
Mo1 O20 1.655(4) . ?
Mo1 O17 1.789(7) . ?
Mo1 O36 1.971(6) . ?
Mo1 O25 2.437(5) . ?
Mo1 O22 2.301(5) . ?
Mo1 O24 1.851(7) . ?
Mo1 O19 2.098(7) . ?
Mo4 O8 1.792(3) . ?
Mo4 O10 2.012(4) . ?
Mo4 O26 1.652(4) . ?
Mo4 O5 2.025(6) . ?
Mo4 O31 1.770(7) . ?
Mo4 O25 2.428(5) . ?
Mo4 O11 2.307(5) . ?
Mo4 O9 1.888(7) . ?
Mo4 O7 2.041(7) . ?
Mo6 O8 2.002(4) . ?
Mo6 O12 1.785(4) . ?
Mo6 O18 1.646(4) . ?
Mo6 O33 1.989(6) . ?
Mo6 O23 2.293(5) 3_656 ?
Mo6 O25 2.469(5) . ?
Mo6 O27 1.907(6) . ?
Mo6 O3 1.772(6) . ?
Mo6 O32 2.108(6) . ?
Mo3 O16 1.640(3) . ?
Mo3 O30 2.052(7) . ?
Mo3 O28 1.899(6) . ?
Mo3 O36 1.650(6) . ?
Mo3 O31 1.875(7) 3_656 ?
Mo3 O11 2.407(5) 3_656 ?
Mo3 O22 2.372(5) . ?
Mo3 O9 2.218(7) 3_656 ?
Mo3 O15 1.784(6) . ?
Mo3 O29 1.991(6) . ?
Mo3 O19 2.000(8) . ?
Mo2 O6 1.659(3) . ?
Mo2 O5 1.637(6) . ?
Mo2 O28 2.117(7) 3_656 ?
Mo2 O35 1.728(6) . ?
Mo2 O23 2.372(5) . ?
Mo2 O11 2.424(5) . ?
Mo2 O27 2.215(7) 3_656 ?
Mo2 O15 1.932(7) 3_656 ?
Mo2 O3 1.862(6) 3_656 ?
Mo2 O7 2.030(8) . ?
Mo2 O34 1.958(6) . ?
Mo5 O14 1.640(3) . ?
Mo5 O30 1.968(7) . ?
Mo5 O17 1.889(7) . ?
Mo5 O33 1.643(6) 3_656 ?
Mo5 O35 1.971(6) . ?
Mo5 O23 2.391(5) . ?
Mo5 O22 2.478(5) . ?
Mo5 O32 2.015(7) 3_656 ?
Mo5 O29 1.720(6) . ?
Mo5 O34 2.080(6) . ?
Mo5 O24 2.235(8) . ?
Ni1 O1 2.073(3) . ?
Ni1 O4 2.062(3) . ?
Ni1 N1 2.153(3) 2 ?
Ni1 N4 2.090(3) . ?
Ni1 N8 2.151(3) 2_645 ?
Ni1 N3 2.050(3) . ?
Si08 O23 1.689(5) . ?
Si08 O23 1.689(5) 3_656 ?
Si08 O25 1.527(5) . ?
Si08 O25 1.527(5) 3_656 ?
Si08 O11 1.637(5) 3_656 ?
Si08 O11 1.637(5) . ?
Si08 O22 1.648(5) 3_656 ?
Si08 O22 1.648(5) . ?
O1 H1A 0.8503 . ?
O1 H1B 0.8503 . ?
O4 H4A 0.8540 . ?
O4 H4B 0.8544 . ?
N1 C20 1.326(6) . ?
N1 C26 1.330(5) . ?
N4 N6 1.387(4) . ?
N4 C8 1.299(5) . ?
N6 C1 1.308(5) . ?
N8 C12 1.323(6) . ?
N8 C14 1.339(5) . ?
N2 C4 1.365(5) . ?
N2 C10 1.345(5) . ?
N2 C16 1.461(5) . ?
N5 C1 1.370(5) . ?
N5 C8 1.339(5) . ?
N5 C13 1.470(5) . ?
N3 N7 1.382(5) . ?
N3 C10 1.306(5) . ?
N7 C4 1.307(5) . ?
C1 C18 1.481(5) . ?
C4 C6 1.476(5) . ?
C6 C22 1.373(6) . ?
C6 C7 1.380(6) . ?
C8 H8 0.9300 . ?
C10 H10 0.9300 . ?
O30 O29 0.770(7) . ?
O17 O24 0.750(7) . ?
C12 H12 0.9300 . ?
C12 C22 1.386(6) . ?
C14 H14 0.9300 . ?
C14 C7 1.375(6) . ?
C16 H16A 0.9700 . ?
C16 H16B 0.9700 . ?
C16 C2 1.510(7) . ?
O13 C19 1.440(8) . ?
O13 C11 1.421(8) . ?
C18 C24 1.364(6) . ?
C18 C15 1.367(6) . ?
C20 H20 0.9300 . ?
C20 C15 1.377(6) . ?
C22 H22 0.9300 . ?
O5 O7 0.761(6) . ?
C24 H24 0.9300 . ?
C24 C26 1.384(6) . ?
C26 H26 0.9300 . ?
C13 H13A 0.9700 . ?
C13 H13B 0.9700 . ?
C13 C17 1.520(7) . ?
C7 H7 0.9300 . ?
C15 H15 0.9300 . ?
O28 O15 0.789(7) . ?
C2 H2 0.9800 . ?
C2 C9 1.518(7) . ?
C2 C5 1.519(7) . ?
O36 O19 0.799(7) . ?
O33 O32 0.865(7) . ?
O31 O9 0.765(7) . ?
O35 O34 0.825(7) . ?
C17 H17 0.9800 . ?
C17 C23 1.509(8) . ?
C17 C3 1.520(7) . ?
C9 H9A 0.9700 . ?
C9 H9B 0.9700 . ?
C9 C19 1.515(8) . ?
O21 C21 1.368(9) . ?
O21 C25 1.388(9) . ?
O25 O11 1.730(7) . ?
O25 O22 1.751(7) . ?
O27 O3 0.888(7) . ?
C19 H19A 0.9700 . ?
C19 H19B 0.9700 . ?
C5 H5A 0.9700 . ?
C5 H5B 0.9700 . ?
C5 C11 1.495(9) . ?
C21 H21A 0.9700 . ?
C21 H21B 0.9700 . ?
C21 C3 1.547(9) . ?
C11 H11A 0.9700 . ?
C11 H11B 0.9700 . ?
C23 H23A 0.9700 . ?
C23 H23B 0.9700 . ?
C23 C25 1.505(9) . ?
C3 H3A 0.9700 . ?
C3 H3B 0.9700 . ?
C25 H25A 0.9700 . ?
C25 H25B 0.9700 . ?

loop_
_geom_torsion_atom_site_label_1
_geom_torsion_atom_site_label_2
_geom_torsion_atom_site_label_3
_geom_torsion_atom_site_label_4
_geom_torsion
_geom_torsion_site_symmetry_1
_geom_torsion_site_symmetry_2
_geom_torsion_site_symmetry_3
_geom_torsion_site_symmetry_4
_geom_torsion_publ_flag
Mo1 O17 O24 Mo5 151.3(6) . . . . ?
Mo1 O36 O19 Mo3 -154.9(5) . . . . ?
Mo1 O25 O11 Mo4 -74.1(3) . . . . ?
Mo1 O25 O11 Mo3 -154.5(3) . . . 3_656 ?
Mo1 O25 O11 Mo2 11.3(5) . . . . ?
Mo1 O25 O11 Si08 111.6(4) . . . . ?
Mo1 O25 O22 Mo3 85.0(4) . . . . ?
Mo1 O25 O22 Mo5 -81.1(4) . . . . ?
Mo1 O25 O22 Si08 -173.9(3) . . . . ?
Mo4 O5 O7 Mo2 -150.1(5) . . . . ?
Mo4 O31 O9 Mo3 155.8(5) . . . 3_656 ?
Mo4 O25 O11 Mo3 -80.3(4) . . . 3_656 ?
Mo4 O25 O11 Mo2 85.5(3) . . . . ?
Mo4 O25 O11 Si08 -174.2(2) . . . . ?
Mo4 O25 O22 Mo1 64.2(4) . . . . ?
Mo4 O25 O22 Mo3 149.2(3) . . . . ?
Mo4 O25 O22 Mo5 -16.8(7) . . . . ?
Mo4 O25 O22 Si08 -109.7(5) . . . . ?
Mo6 O33 O32 Mo5 -153.2(4) . . . 3_656 ?
Mo6 O25 O11 Mo4 67.7(4) . . . . ?
Mo6 O25 O11 Mo3 -12.7(7) . . . 3_656 ?
Mo6 O25 O11 Mo2 153.1(3) . . . . ?
Mo6 O25 O11 Si08 -106.6(4) . . . . ?
Mo6 O25 O22 Mo1 -75.6(3) . . . . ?
Mo6 O25 O22 Mo3 9.4(6) . . . . ?
Mo6 O25 O22 Mo5 -156.7(3) . . . . ?
Mo6 O25 O22 Si08 110.5(3) . . . . ?
Mo6 O27 O3 Mo2 -151.4(4) . . . 3_656 ?
Mo3 O30 O29 Mo5 144.8(4) . . . . ?
Mo3 O28 O15 Mo2 143.4(4) . . . 3_656 ?
Mo3 O36 O19 Mo1 154.9(5) . . . . ?
Mo3 O31 O9 Mo4 -155.8(5) 3_656 . . . ?
Mo2 O5 O7 Mo4 150.1(5) . . . . ?
Mo2 O28 O15 Mo3 -143.4(4) 3_656 . . . ?
Mo2 O35 O34 Mo5 -144.0(4) . . . . ?
Mo2 O27 O3 Mo6 151.4(4) 3_656 . . . ?
Mo5 O30 O29 Mo3 -144.8(4) . . . . ?
Mo5 O17 O24 Mo1 -151.3(6) . . . . ?
Mo5 O33 O32 Mo6 153.2(4) 3_656 . . . ?
Mo5 O35 O34 Mo2 144.0(4) . . . . ?
Ni1 N1 C20 C15 170.3(5) 2_545 . . . ?
Ni1 N1 C26 C24 -169.4(4) 2_545 . . . ?
Ni1 N4 N6 C1 -162.9(3) . . . . ?
Ni1 N4 C8 N5 161.3(3) . . . . ?
Ni1 N8 C12 C22 172.2(5) 2_655 . . . ?
Ni1 N8 C14 C7 -171.4(3) 2_655 . . . ?
Ni1 N3 N7 C4 -166.6(3) . . . . ?
Ni1 N3 C10 N2 165.6(3) . . . . ?
Si08 O25 O11 Mo4 174.2(2) . . . . ?
Si08 O25 O11 Mo3 93.9(5) . . . 3_656 ?
Si08 O25 O11 Mo2 -100.3(3) . . . . ?
Si08 O25 O22 Mo1 173.9(3) . . . . ?
Si08 O25 O22 Mo3 -101.1(4) . . . . ?
Si08 O25 O22 Mo5 92.8(4) . . . . ?
O6 Mo2 O5 Mo4 127.2(8) . . . . ?
O6 Mo2 O5 O7 21.3(10) . . . . ?
O6 Mo2 O35 Mo5 -119.1(7) . . . . ?
O6 Mo2 O35 O34 -31.7(8) . . . . ?
N1 C20 C15 C18 0.1(10) . . . . ?
N4 N6 C1 N5 0.0(4) . . . . ?
N4 N6 C1 C18 179.0(4) . . . . ?
O8 Mo4 O31 Mo3 -126.8(10) . . . 3_656 ?
O8 Mo4 O31 O9 112.1(8) . . . . ?
O8 Mo4 O9 Mo3 -93.0(3) . . . 3_656 ?
O8 Mo4 O9 O31 -70.7(8) . . . . ?
O8 Mo6 O12 Mo1 -55.2(4) . . . . ?
O8 Mo6 O3 Mo2 -48.1(10) . . . 3_656 ?
O8 Mo6 O3 O27 -152.1(5) . . . . ?
N6 N4 C8 N5 0.0(4) . . . . ?
N6 C1 C18 C24 -67.5(6) . . . . ?
N6 C1 C18 C15 112.9(6) . . . . ?
N8 C12 C22 C6 0.2(9) . . . . ?
N8 C14 C7 C6 -0.8(7) . . . . ?
N2 C4 C6 C22 -55.5(6) . . . . ?
N2 C4 C6 C7 126.5(5) . . . . ?
N2 C16 C2 C9 60.7(5) . . . . ?
N2 C16 C2 C5 -176.8(4) . . . . ?
N5 C1 C18 C24 111.4(5) . . . . ?
N5 C1 C18 C15 -68.2(6) . . . . ?
N5 C13 C17 C23 -41.9(6) . . . . ?
N5 C13 C17 C3 -165.4(5) . . . . ?
N3 N7 C4 N2 0.0(5) . . . . ?
N3 N7 C4 C6 -176.1(4) . . . . ?
N7 N3 C10 N2 1.1(5) . . . . ?
N7 C4 C6 C22 120.1(5) . . . . ?
N7 C4 C6 C7 -57.9(6) . . . . ?
O10 Mo1 O17 Mo5 -128.0(9) . . . . ?
O10 Mo1 O17 O24 118.8(9) . . . . ?
O10 Mo1 O24 Mo5 -91.1(4) . . . . ?
O10 Mo1 O24 O17 -64.4(9) . . . . ?
O10 Mo4 O8 Mo6 -54.4(3) . . . . ?
O10 Mo4 O31 Mo3 -35.5(12) . . . 3_656 ?
O10 Mo4 O31 O9 -156.6(6) . . . . ?
O10 Mo4 O9 Mo3 36.5(11) . . . 3_656 ?
O10 Mo4 O9 O31 58.8(13) . . . . ?
O12 Mo1 O10 Mo4 -55.5(3) . . . . ?
O12 Mo1 O17 Mo5 -38.3(12) . . . . ?
O12 Mo1 O17 O24 -151.5(7) . . . . ?
O12 Mo1 O24 Mo5 41.2(12) . . . . ?
O12 Mo1 O24 O17 67.9(14) . . . . ?
O12 Mo6 O3 Mo2 -136.5(8) . . . 3_656 ?
O12 Mo6 O3 O27 119.6(6) . . . . ?
O14 Mo5 O17 Mo1 -132.5(8) . . . . ?
O14 Mo5 O17 O24 -25.6(10) . . . . ?
O14 Mo5 O29 Mo3 122.4(7) . . . . ?
O14 Mo5 O29 O30 33.6(9) . . . . ?
C1 N5 C8 N4 0.0(5) . . . . ?
C1 N5 C13 C17 -65.1(6) . . . . ?
C1 C18 C24 C26 -179.1(5) . . . . ?
C1 C18 C15 C20 179.9(5) . . . . ?
O16 Mo3 O28 Mo2 -171.1(4) . . . 3_656 ?
O16 Mo3 O28 O15 148.6(8) . . . . ?
O16 Mo3 O36 Mo1 123.5(9) . . . . ?
O16 Mo3 O36 O19 10.4(9) . . . . ?
O16 Mo3 O15 Mo2 -123.2(7) . . . 3_656 ?
O16 Mo3 O15 O28 -34.6(8) . . . . ?
O18 Mo6 O12 Mo1 -153.6(4) . . . . ?
O18 Mo6 O3 Mo2 119.0(8) . . . 3_656 ?
O18 Mo6 O3 O27 15.1(7) . . . . ?
O20 Mo1 O10 Mo4 -153.2(3) . . . . ?
O20 Mo1 O17 Mo5 126.2(8) . . . . ?
O20 Mo1 O17 O24 12.9(10) . . . . ?
O20 Mo1 O24 Mo5 165.1(4) . . . . ?
O20 Mo1 O24 O17 -168.2(9) . . . . ?
C4 N2 C10 N3 -1.1(5) . . . . ?
C4 N2 C16 C2 -94.5(5) . . . . ?
C4 C6 C22 C12 -177.1(5) . . . . ?
C4 C6 C7 C14 177.3(4) . . . . ?
C8 N4 N6 C1 0.0(4) . . . . ?
C8 N5 C1 N6 0.0(4) . . . . ?
C8 N5 C1 C18 -179.1(4) . . . . ?
C8 N5 C13 C17 108.0(5) . . . . ?
C10 N2 C4 N7 0.7(5) . . . . ?
C10 N2 C4 C6 176.7(4) . . . . ?
C10 N2 C16 C2 76.2(5) . . . . ?
C10 N3 N7 C4 -0.7(5) . . . . ?
O30 Mo3 O28 Mo2 -72.5(15) . . . 3_656 ?
O30 Mo3 O28 O15 -112.8(15) . . . . ?
O30 Mo3 O36 Mo1 35.7(9) . . . . ?
O30 Mo3 O36 O19 -77.4(8) . . . . ?
O30 Mo3 O15 Mo2 61.8(12) . . . 3_656 ?
O30 Mo3 O15 O28 150.4(8) . . . . ?
O30 Mo5 O17 Mo1 -40.5(9) . . . . ?
O30 Mo5 O17 O24 66.4(10) . . . . ?
O30 Mo5 O29 Mo3 88.8(11) . . . . ?
O17 Mo1 O10 Mo4 91.1(4) . . . . ?
O17 Mo1 O24 Mo5 -26.7(6) . . . . ?
O17 Mo5 O29 Mo3 13.2(8) . . . . ?
O17 Mo5 O29 O30 -75.6(8) . . . . ?
C12 N8 C14 C7 2.0(7) . . . . ?
O26 Mo4 O8 Mo6 -151.5(3) . . . . ?
O26 Mo4 O31 Mo3 127.6(9) . . . 3_656 ?
O26 Mo4 O31 O9 6.5(8) . . . . ?
O26 Mo4 O9 Mo3 163.6(3) . . . 3_656 ?
O26 Mo4 O9 O31 -174.1(8) . . . . ?
C14 N8 C12 C22 -1.7(8) . . . . ?
C16 N2 C4 N7 172.8(4) . . . . ?
C16 N2 C4 C6 -11.2(7) . . . . ?
C16 N2 C10 N3 -173.9(4) . . . . ?
C16 C2 C9 C19 171.2(5) . . . . ?
C16 C2 C5 C11 -174.4(5) . . . . ?
C18 C24 C26 N1 -1.8(9) . . . . ?
C20 N1 C26 C24 2.2(8) . . . . ?
C22 C6 C7 C14 -0.7(7) . . . . ?
O5 Mo4 O8 Mo6 3.8(6) . . . . ?
O5 Mo4 O31 Mo3 19.0(10) . . . 3_656 ?
O5 Mo4 O31 O9 -102.1(8) . . . . ?
O5 Mo4 O9 Mo3 55.2(4) . . . 3_656 ?
O5 Mo4 O9 O31 77.5(8) . . . . ?
O5 Mo2 O35 Mo5 129.6(8) . . . . ?
O5 Mo2 O35 O34 -143.1(7) . . . . ?
C24 C18 C15 C20 0.3(9) . . . . ?
C26 N1 C20 C15 -1.4(9) . . . . ?
C13 N5 C1 N6 174.2(4) . . . . ?
C13 N5 C1 C18 -4.9(7) . . . . ?
C13 N5 C8 N4 -174.5(4) . . . . ?
C13 C17 C23 C25 -178.5(5) . . . . ?
C13 C17 C3 C21 174.7(6) . . . . ?
C7 C6 C22 C12 1.0(8) . . . . ?
C15 C18 C24 C26 0.4(8) . . . . ?
O28 Mo3 O36 Mo1 -137.6(9) . . . . ?
O28 Mo3 O36 O19 109.3(8) . . . . ?
O28 Mo3 O15 Mo2 -88.6(10) . . . 3_656 ?
O28 Mo2 O5 Mo4 38.6(8) 3_656 . . . ?
O28 Mo2 O5 O7 -67.3(9) 3_656 . . . ?
O28 Mo2 O35 Mo5 69.4(12) 3_656 . . . ?
O28 Mo2 O35 O34 156.7(7) 3_656 . . . ?
C2 C9 C19 O13 -54.9(7) . . . . ?
C2 C5 C11 O13 57.3(7) . . . . ?
O36 Mo1 O10 Mo4 2.1(6) . . . . ?
O36 Mo1 O17 Mo5 17.3(9) . . . . ?
O36 Mo1 O17 O24 -95.9(9) . . . . ?
O36 Mo1 O24 Mo5 56.7(4) . . . . ?
O36 Mo1 O24 O17 83.4(9) . . . . ?
O36 Mo3 O28 Mo2 72.8(5) . . . 3_656 ?
O36 Mo3 O28 O15 32.4(8) . . . . ?
O36 Mo3 O15 Mo2 123.3(8) . . . 3_656 ?
O36 Mo3 O15 O28 -148.0(8) . . . . ?
O33 Mo6 O12 Mo1 3.1(6) . . . . ?
O33 Mo6 O3 Mo2 8.1(8) . . . 3_656 ?
O33 Mo6 O3 O27 -95.9(6) . . . . ?
O33 Mo5 O17 Mo1 60.2(10) 3_656 . . . ?
O33 Mo5 O17 O24 167.1(9) 3_656 . . . ?
O33 Mo5 O29 Mo3 -122.4(8) 3_656 . . . ?
O33 Mo5 O29 O30 148.8(9) 3_656 . . . ?
O31 Mo4 O8 Mo6 91.6(4) . . . . ?
O31 Mo4 O9 Mo3 -22.3(6) . . . 3_656 ?
O31 Mo3 O28 Mo2 -63.5(4) 3_656 . . 3_656 ?
O31 Mo3 O28 O15 -103.8(8) 3_656 . . . ?
O31 Mo3 O36 Mo1 -41.6(11) 3_656 . . . ?
O31 Mo3 O36 O19 -154.8(7) 3_656 . . . ?
O31 Mo3 O15 Mo2 -13.2(7) 3_656 . . 3_656 ?
O31 Mo3 O15 O28 75.4(8) 3_656 . . . ?
O35 Mo2 O5 Mo4 -121.0(9) . . . . ?
O35 Mo2 O5 O7 133.1(9) . . . . ?
O35 Mo5 O17 Mo1 123.7(10) . . . . ?
O35 Mo5 O17 O24 -129.4(10) . . . . ?
O35 Mo5 O29 Mo3 -39.9(10) . . . . ?
O35 Mo5 O29 O30 -128.7(8) . . . . ?
C17 C23 C25 O21 59.6(8) . . . . ?
O23 Mo6 O12 Mo1 36.4(4) 3_656 . . . ?
O23 Mo6 O3 Mo2 -34.9(7) 3_656 . . 3_656 ?
O23 Mo6 O3 O27 -138.9(7) 3_656 . . . ?
O23 Mo2 O5 Mo4 -63.7(8) . . . . ?
O23 Mo2 O5 O7 -169.6(9) . . . . ?
O23 Mo2 O35 Mo5 31.9(6) . . . . ?
O23 Mo2 O35 O34 119.2(8) . . . . ?
O23 Mo5 O17 Mo1 69.1(9) . . . . ?
O23 Mo5 O17 O24 176.0(10) . . . . ?
O23 Mo5 O29 Mo3 -70.5(7) . . . . ?
O23 Mo5 O29 O30 -159.3(8) . . . . ?
O23 Si08 O25 Mo1 124.7(4) 3_656 . . . ?
O23 Si08 O25 Mo1 -55.3(4) . . . . ?
O23 Si08 O25 Mo4 68.1(4) . . . . ?
O23 Si08 O25 Mo4 -111.9(4) 3_656 . . . ?
O23 Si08 O25 Mo6 6.7(3) 3_656 . . . ?
O23 Si08 O25 Mo6 -173.3(3) . . . . ?
O23 Si08 O25 O11 -118.2(3) 3_656 . . . ?
O23 Si08 O25 O11 61.8(3) . . . . ?
O23 Si08 O25 O22 -61.9(3) . . . . ?
O23 Si08 O25 O22 118.1(3) 3_656 . . . ?
O23 Si08 O11 Mo4 51.9(4) 3_656 . . . ?
O23 Si08 O11 Mo4 -128.1(4) . . . . ?
O23 Si08 O11 Mo3 106.0(3) . . . 3_656 ?
O23 Si08 O11 Mo3 -74.0(3) 3_656 . . 3_656 ?
O23 Si08 O11 Mo2 -5.9(3) . . . . ?
O23 Si08 O11 Mo2 174.1(3) 3_656 . . . ?
O23 Si08 O11 O25 58.7(3) 3_656 . . . ?
O23 Si08 O11 O25 -121.3(3) . . . . ?
O23 Si08 O22 Mo1 -66.1(4) 3_656 . . . ?
O23 Si08 O22 Mo1 113.9(4) . . . . ?
O23 Si08 O22 Mo3 61.6(3) 3_656 . . . ?
O23 Si08 O22 Mo3 -118.4(3) . . . . ?
O23 Si08 O22 Mo5 -6.2(3) . . . . ?
O23 Si08 O22 Mo5 173.8(3) 3_656 . . . ?
O23 Si08 O22 O25 -58.9(3) 3_656 . . . ?
O23 Si08 O22 O25 121.1(3) . . . . ?
C9 C2 C5 C11 -50.3(7) . . . . ?
O21 C21 C3 C17 -47.4(9) . . . . ?
O25 Mo1 O10 Mo4 6.8(3) . . . . ?
O25 Mo1 O17 Mo5 -62.5(9) . . . . ?
O25 Mo1 O17 O24 -175.7(9) . . . . ?
O25 Mo1 O24 Mo5 -22.2(5) . . . . ?
O25 Mo1 O24 O17 4.5(9) . . . . ?
O25 Mo4 O8 Mo6 7.4(3) . . . . ?
O25 Mo4 O31 Mo3 -60.3(10) . . . 3_656 ?
O25 Mo4 O31 O9 178.7(8) . . . . ?
O25 Mo4 O9 Mo3 -23.7(4) . . . 3_656 ?
O25 Mo4 O9 O31 -1.4(8) . . . . ?
O25 Mo6 O12 Mo1 6.3(3) . . . . ?
O25 Mo6 O3 Mo2 -71.1(8) . . . 3_656 ?
O25 Mo6 O3 O27 -175.1(6) . . . . ?
O25 Si08 O23 Mo6 -172.7(3) . . . 3_656 ?
O25 Si08 O23 Mo6 7.3(3) 3_656 . . 3_656 ?
O25 Si08 O23 Mo2 129.4(3) 3_656 . . . ?
O25 Si08 O23 Mo2 -50.6(3) . . . . ?
O25 Si08 O23 Mo5 63.8(3) . . . . ?
O25 Si08 O23 Mo5 -116.2(3) 3_656 . . . ?
O25 Si08 O11 Mo4 173.2(3) 3_656 . . . ?
O25 Si08 O11 Mo4 -6.8(3) . . . . ?
O25 Si08 O11 Mo3 47.3(4) 3_656 . . 3_656 ?
O25 Si08 O11 Mo3 -132.7(4) . . . 3_656 ?
O25 Si08 O11 Mo2 115.4(3) . . . . ?
O25 Si08 O11 Mo2 -64.6(3) 3_656 . . . ?
O25 Si08 O11 O25 179.997(0) 3_656 . . . ?
O25 Si08 O22 Mo1 -7.2(3) . . . . ?
O25 Si08 O22 Mo1 172.8(3) 3_656 . . . ?
O25 Si08 O22 Mo3 -59.5(4) 3_656 . . . ?
O25 Si08 O22 Mo3 120.5(4) . . . . ?
O25 Si08 O22 Mo5 -127.2(4) . . . . ?
O25 Si08 O22 Mo5 52.8(4) 3_656 . . . ?
O25 Si08 O22 O25 180.001(1) 3_656 . . . ?
O11 Mo4 O8 Mo6 37.3(4) . . . . ?
O11 Mo4 O31 Mo3 -28.9(8) . . . 3_656 ?
O11 Mo4 O31 O9 -150.0(9) . . . . ?
O11 Mo4 O9 Mo3 2.5(3) . . . 3_656 ?
O11 Mo4 O9 O31 24.8(7) . . . . ?
O11 Mo3 O28 Mo2 -12.5(3) 3_656 . . 3_656 ?
O11 Mo3 O28 O15 -52.8(7) 3_656 . . . ?
O11 Mo3 O36 Mo1 -65.6(9) 3_656 . . . ?
O11 Mo3 O36 O19 -178.7(8) 3_656 . . . ?
O11 Mo3 O15 Mo2 29.2(6) 3_656 . . 3_656 ?
O11 Mo3 O15 O28 117.8(8) 3_656 . . . ?
O11 Mo2 O5 Mo4 -27.6(7) . . . . ?
O11 Mo2 O5 O7 -133.5(10) . . . . ?
O11 Mo2 O35 Mo5 74.6(7) . . . . ?
O11 Mo2 O35 O34 162.0(7) . . . . ?
O11 Si08 O23 Mo6 -116.0(3) . . . 3_656 ?
O11 Si08 O23 Mo6 64.0(3) 3_656 . . 3_656 ?
O11 Si08 O23 Mo2 6.1(3) . . . . ?
O11 Si08 O23 Mo2 -173.9(3) 3_656 . . . ?
O11 Si08 O23 Mo5 -59.5(3) 3_656 . . . ?
O11 Si08 O23 Mo5 120.5(3) . . . . ?
O11 Si08 O25 Mo1 -117.1(4) . . . . ?
O11 Si08 O25 Mo1 63.0(4) 3_656 . . . ?
O11 Si08 O25 Mo4 6.3(3) . . . . ?
O11 Si08 O25 Mo4 -173.7(3) 3_656 . . . ?
O11 Si08 O25 Mo6 -55.1(4) 3_656 . . . ?
O11 Si08 O25 Mo6 124.9(4) . . . . ?
O11 Si08 O25 O11 180.002(1) 3_656 . . . ?
O11 Si08 O25 O22 -123.7(3) . . . . ?
O11 Si08 O25 O22 56.3(3) 3_656 . . . ?
O11 Si08 O22 Mo1 46.0(4) . . . . ?
O11 Si08 O22 Mo1 -134.0(4) 3_656 . . . ?
O11 Si08 O22 Mo3 -6.3(3) 3_656 . . . ?
O11 Si08 O22 Mo3 173.7(3) . . . . ?
O11 Si08 O22 Mo5 105.9(3) 3_656 . . . ?
O11 Si08 O22 Mo5 -74.1(3) . . . . ?
O11 Si08 O22 O25 -126.8(3) 3_656 . . . ?
O11 Si08 O22 O25 53.2(3) . . . . ?
O11 O25 O22 Mo1 127.0(3) . . . . ?
O11 O25 O22 Mo3 -148.0(3) . . . . ?
O11 O25 O22 Mo5 45.9(5) . . . . ?
O11 O25 O22 Si08 -46.9(3) . . . . ?
O27 Mo6 O12 Mo1 114.0(4) . . . . ?
O27 Mo6 O3 Mo2 103.9(11) . . . 3_656 ?
O27 Mo2 O5 Mo4 -46.1(14) 3_656 . . . ?
O27 Mo2 O5 O7 -151.9(8) 3_656 . . . ?
O27 Mo2 O35 Mo5 -30.5(7) 3_656 . . . ?
O27 Mo2 O35 O34 56.8(7) 3_656 . . . ?
O22 Mo1 O10 Mo4 34.0(3) . . . . ?
O22 Mo1 O17 Mo5 -28.0(8) . . . . ?
O22 Mo1 O17 O24 -141.3(10) . . . . ?
O22 Mo1 O24 Mo5 6.0(3) . . . . ?
O22 Mo1 O24 O17 32.7(8) . . . . ?
O22 Mo3 O28 Mo2 18.5(5) . . . 3_656 ?
O22 Mo3 O28 O15 -21.8(8) . . . . ?
O22 Mo3 O36 Mo1 -32.6(8) . . . . ?
O22 Mo3 O36 O19 -145.7(9) . . . . ?
O22 Mo3 O15 Mo2 70.8(7) . . . 3_656 ?
O22 Mo3 O15 O28 159.4(8) . . . . ?
O22 Mo5 O17 Mo1 27.4(7) . . . . ?
O22 Mo5 O17 O24 134.4(11) . . . . ?
O22 Mo5 O29 Mo3 -29.1(6) . . . . ?
O22 Mo5 O29 O30 -117.9(9) . . . . ?
O22 Si08 O23 Mo6 130.1(3) . . . 3_656 ?
O22 Si08 O23 Mo6 -49.9(3) 3_656 . . 3_656 ?
O22 Si08 O23 Mo2 -107.9(3) . . . . ?
O22 Si08 O23 Mo2 72.1(3) 3_656 . . . ?
O22 Si08 O23 Mo5 6.5(3) . . . . ?
O22 Si08 O23 Mo5 -173.5(3) 3_656 . . . ?
O22 Si08 O25 Mo1 6.6(3) . . . . ?
O22 Si08 O25 Mo1 -173.4(3) 3_656 . . . ?
O22 Si08 O25 Mo4 130.0(4) . . . . ?
O22 Si08 O25 Mo4 -50.0(4) 3_656 . . . ?
O22 Si08 O25 Mo6 -111.4(4) . . . . ?
O22 Si08 O25 Mo6 68.6(4) 3_656 . . . ?
O22 Si08 O25 O11 123.7(3) . . . . ?
O22 Si08 O25 O11 -56.3(3) 3_656 . . . ?
O22 Si08 O25 O22 180.002(1) 3_656 . . . ?
O22 Si08 O11 Mo4 -60.3(4) . . . . ?
O22 Si08 O11 Mo4 119.7(4) 3_656 . . . ?
O22 Si08 O11 Mo3 -6.2(3) 3_656 . . 3_656 ?
O22 Si08 O11 Mo3 173.8(3) . . . 3_656 ?
O22 Si08 O11 Mo2 -118.1(3) 3_656 . . . ?
O22 Si08 O11 Mo2 61.9(3) . . . . ?
O22 Si08 O11 O25 126.5(3) 3_656 . . . ?
O22 Si08 O11 O25 -53.5(3) . . . . ?
O22 O25 O11 Mo4 -138.9(3) . . . . ?
O22 O25 O11 Mo3 140.8(4) . . . 3_656 ?
O22 O25 O11 Mo2 -53.4(4) . . . . ?
O22 O25 O11 Si08 46.9(2) . . . . ?
C19 O13 C11 C5 -62.3(7) . . . . ?
C5 C2 C9 C19 48.9(6) . . . . ?
C21 O21 C25 C23 -58.7(8) . . . . ?
C11 O13 C19 C9 61.3(7) . . . . ?
C23 C17 C3 C21 46.6(8) . . . . ?
C3 C17 C23 C25 -53.2(7) . . . . ?
C25 O21 C21 C3 52.9(9) . . . . ?
O9 Mo4 O8 Mo6 114.0(4) . . . . ?
O9 Mo4 O31 Mo3 121.1(14) . . . 3_656 ?
O9 Mo3 O28 Mo2 -82.3(4) 3_656 . . 3_656 ?
O9 Mo3 O28 O15 -122.6(8) 3_656 . . . ?
O9 Mo3 O36 Mo1 -44.2(14) 3_656 . . . ?
O9 Mo3 O36 O19 -157.3(7) 3_656 . . . ?
O9 Mo3 O15 Mo2 -32.4(7) 3_656 . . 3_656 ?
O9 Mo3 O15 O28 56.2(8) 3_656 . . . ?
O15 Mo3 O28 Mo2 40.3(6) . . . 3_656 ?
O15 Mo3 O36 Mo1 -124.6(10) . . . . ?
O15 Mo3 O36 O19 122.3(8) . . . . ?
O15 Mo2 O5 Mo4 17.8(9) 3_656 . . . ?
O15 Mo2 O5 O7 -88.1(9) 3_656 . . . ?
O15 Mo2 O35 Mo5 44.3(10) 3_656 . . . ?
O15 Mo2 O35 O34 131.6(7) 3_656 . . . ?
O3 Mo6 O12 Mo1 89.5(4) . . . . ?
O3 Mo2 O5 Mo4 -36.0(11) 3_656 . . . ?
O3 Mo2 O5 O7 -141.9(8) 3_656 . . . ?
O3 Mo2 O35 Mo5 -7.4(7) 3_656 . . . ?
O3 Mo2 O35 O34 80.0(7) 3_656 . . . ?
O32 Mo6 O12 Mo1 -13.0(14) . . . . ?
O32 Mo6 O3 Mo2 31.8(8) . . . 3_656 ?
O32 Mo6 O3 O27 -72.1(6) . . . . ?
O32 Mo5 O17 Mo1 88.9(10) 3_656 . . . ?
O32 Mo5 O17 O24 -164.2(8) 3_656 . . . ?
O32 Mo5 O29 Mo3 -142.1(7) 3_656 . . . ?
O32 Mo5 O29 O30 129.1(8) 3_656 . . . ?
O7 Mo4 O8 Mo6 -5.0(13) . . . . ?
O7 Mo4 O31 Mo3 40.5(10) . . . 3_656 ?
O7 Mo4 O31 O9 -80.6(8) . . . . ?
O7 Mo4 O9 Mo3 75.8(4) . . . 3_656 ?
O7 Mo4 O9 O31 98.1(8) . . . . ?
O7 Mo2 O5 Mo4 105.9(13) . . . . ?
O7 Mo2 O35 Mo5 144.5(7) . . . . ?
O7 Mo2 O35 O34 -128.1(7) . . . . ?
O29 Mo3 O28 Mo2 -40.6(8) . . . 3_656 ?
O29 Mo3 O28 O15 -81.0(10) . . . . ?
O29 Mo3 O36 Mo1 14.1(10) . . . . ?
O29 Mo3 O36 O19 -99.0(8) . . . . ?
O29 Mo3 O15 Mo2 41.4(10) . . . 3_656 ?
O29 Mo3 O15 O28 130.0(7) . . . . ?
O29 Mo5 O17 Mo1 -18.3(9) . . . . ?
O29 Mo5 O17 O24 88.6(10) . . . . ?
O34 Mo2 O5 Mo4 -135.9(8) . . . . ?
O34 Mo2 O5 O7 118.2(9) . . . . ?
O34 Mo2 O35 Mo5 -87.3(10) . . . . ?
O34 Mo5 O17 Mo1 139.6(9) . . . . ?
O34 Mo5 O17 O24 -113.5(10) . . . . ?
O34 Mo5 O29 Mo3 -59.8(12) . . . . ?
O34 Mo5 O29 O30 -148.6(8) . . . . ?
O24 Mo1 O10 Mo4 112.4(4) . . . . ?
O24 Mo1 O17 Mo5 113.3(14) . . . . ?
O24 Mo5 O17 Mo1 -106.9(14) . . . . ?
O24 Mo5 O29 Mo3 31.8(7) . . . . ?
O24 Mo5 O29 O30 -57.0(8) . . . . ?
O19 Mo1 O10 Mo4 -18.0(12) . . . . ?
O19 Mo1 O17 Mo5 39.3(9) . . . . ?
O19 Mo1 O17 O24 -74.0(9) . . . . ?
O19 Mo1 O24 Mo5 78.6(4) . . . . ?
O19 Mo1 O24 O17 105.3(9) . . . . ?
O19 Mo3 O28 Mo2 95.5(4) . . . 3_656 ?
O19 Mo3 O28 O15 55.2(8) . . . . ?
O19 Mo3 O36 Mo1 113.1(14) . . . . ?
O19 Mo3 O15 Mo2 142.5(7) . . . 3_656 ?
O19 Mo3 O15 O28 -128.9(8) . . . . ?

loop_
_platon_squeeze_void_nr
_platon_squeeze_void_average_x
_platon_squeeze_void_average_y
_platon_squeeze_void_average_z
_platon_squeeze_void_volume
_platon_squeeze_void_count_electrons
_platon_squeeze_void_content
1 0.000 0.000 0.000 190 27 '2.5 H2O'
2 0.007 0.114 0.510 28 0 ' '
3 -0.007 0.882 0.490 27 0 ' '
4 0.500 0.500 0.500 190 27 '2.5 H2O'
5 0.493 0.614 0.990 28 0 ' '
6 0.507 0.382 0.010 27 0 ' '
